data_7704281
loop_
_publ_author_name
'Eskandari, Arvin'
'Kundu, Arunangshu'
'Johnson, Alice'
'Karmakar, Sanjib'
'Ghosh, Sushobhan'
'Suntharalingam, Kogularamanan'

_publ_section_title
;
 A tri-metallic palladium complex with breast cancer stem cell potency.
;
_journal_issue 14
_journal_name_full 'Dalton transactions (Cambridge, England : 2003)'
_journal_page_first 4211
_journal_page_last 4215
_journal_paper_doi 10.1039/d0dt00006j
_journal_volume 49
_journal_year 2020
_chemical_formula_moiety '(C96 H84 N9 P6 Pd3) + 3(C3 H7 N O) + 3(C O3 F3 S) + (H2 O)'
_chemical_formula_sum 'C108 H107 F9 N12 O13 P6 Pd3 S3'
_chemical_formula_weight 2553.25
_space_group_crystal_system monoclinic
_space_group_IT_number 14
_space_group_name_Hall '-P 2yn'
_space_group_name_H-M_alt 'P 1 21/n 1'
_atom_sites_solution_hydrogens mixed
_audit_creation_method SHELXL-2017/1
_audit_update_record
;
2020-02-29 deposited with the CCDC.	2020-03-09 downloaded from the CCDC.
;
_cell_angle_alpha 90
_cell_angle_beta 102.555(5)
_cell_angle_gamma 90
_cell_formula_units_Z 4
_cell_length_a 14.9213(14)
_cell_length_b 28.264(2)
_cell_length_c 29.056(3)
_cell_measurement_reflns_used 9846
_cell_measurement_temperature 296(2)
_cell_measurement_theta_max 24.8
_cell_measurement_theta_min 2.8
_cell_volume 11960.9(19)
_computing_cell_refinement 'APEX2/SAINT (Bruker, 2004)'
_computing_data_collection 'APEX2 (Bruker, 2004)'
_computing_data_reduction 'SAINT/XPREP (Bruker, 2004)'
_computing_molecular_graphics 'ORTEP3 (Farrugia, 1997) and Mercury (Bruno et al., 2002)'
_computing_publication_material 'SHELXL-2017/1 (Sheldrick, 2017)'
_computing_structure_refinement 'SHELXL-2017/1 (Sheldrick, 2017)'
_computing_structure_solution 'SHELXT-2014/5 (Sheldrick, 2014)'
_diffrn_ambient_temperature 296(2)
_diffrn_measured_fraction_theta_full 0.997
_diffrn_measured_fraction_theta_max 0.997
_diffrn_measurement_device_type 'Bruker Apex2 CCD diffractometer'
_diffrn_measurement_method '\w and \f scan'
_diffrn_radiation_type MoK\a
_diffrn_radiation_wavelength 0.71073
_diffrn_reflns_av_R_equivalents 0.1008
_diffrn_reflns_av_unetI/netI 0.0992
_diffrn_reflns_Laue_measured_fraction_full 0.997
_diffrn_reflns_Laue_measured_fraction_max 0.997
_diffrn_reflns_limit_h_max 18
_diffrn_reflns_limit_h_min -18
_diffrn_reflns_limit_k_max 34
_diffrn_reflns_limit_k_min -34
_diffrn_reflns_limit_l_max 35
_diffrn_reflns_limit_l_min -29
_diffrn_reflns_number 92748
_diffrn_reflns_point_group_measured_fraction_full 0.997
_diffrn_reflns_point_group_measured_fraction_max 0.997
_diffrn_reflns_theta_full 25.242
_diffrn_reflns_theta_max 26.000
_diffrn_reflns_theta_min 2.278
_diffrn_source 'Sealed tube'
_exptl_absorpt_coefficient_mu 0.654
_exptl_absorpt_correction_T_max 0.88
_exptl_absorpt_correction_T_min 0.78
_exptl_absorpt_correction_type multi-scan
_exptl_absorpt_process_details 'SADABS (Bruker, 2004)'
_exptl_crystal_colour brown
_exptl_crystal_density_diffrn 1.418
_exptl_crystal_description block
_exptl_crystal_F_000 5200
_exptl_crystal_size_max 0.150
_exptl_crystal_size_mid 0.100
_exptl_crystal_size_min 0.100
_refine_diff_density_max 2.692
_refine_diff_density_min -0.910
_refine_diff_density_rms 0.128
_refine_ls_extinction_method none
_refine_ls_goodness_of_fit_ref 1.061
_refine_ls_hydrogen_treatment mixed
_refine_ls_matrix_type full
_refine_ls_number_parameters 1566
_refine_ls_number_reflns 23457
_refine_ls_number_restraints 1819
_refine_ls_restrained_S_all 1.058
_refine_ls_R_factor_all 0.1329
_refine_ls_R_factor_gt 0.0822
_refine_ls_shift/su_max 0.002
_refine_ls_shift/su_mean 0.000
_refine_ls_structure_factor_coef Fsqd
_refine_ls_weighting_details 'w=1/[\s^2^(Fo^2^)+(0.0946P)^2^+49.7221P] where P=(Fo^2^+2Fc^2^)/3'
_refine_ls_weighting_scheme calc
_refine_ls_wR_factor_gt 0.1983
_refine_ls_wR_factor_ref 0.2284
_reflns_Friedel_coverage 0.000
_reflns_number_gt 14848
_reflns_number_total 23457
_reflns_threshold_expression 'I > 2\s(I)'
_cod_data_source_file d0dt00006j2.cif
_cod_data_source_block SGAK7
_cod_original_sg_symbol_H-M 'P 21/n'
_cod_database_code 7704281
_shelx_shelxl_version_number 2017/1
_shelx_space_group_comment
;
The symmetry employed for this shelxl refinement is uniquely defined
by the following loop, which should always be used as a source of
symmetry information in preference to the above space-group names.
They are only intended as comments.
;
_shelx_estimated_absorpt_t_min 0.908
_shelx_estimated_absorpt_t_max 0.937

loop_
_space_group_symop_operation_xyz
'x, y, z'
'-x+1/2, y+1/2, -z+1/2'
'-x, -y, -z'
'x-1/2, -y-1/2, z-1/2'

loop_
_atom_site_label
_atom_site_type_symbol
_atom_site_fract_x
_atom_site_fract_y
_atom_site_fract_z
_atom_site_U_iso_or_equiv
_atom_site_adp_type
_atom_site_occupancy
_atom_site_site_symmetry_order
_atom_site_calc_flag
_atom_site_refinement_flags_posn
_atom_site_refinement_flags_adp
_atom_site_refinement_flags_occupancy
_atom_site_disorder_assembly
_atom_site_disorder_group
C1 C -0.2749(6) 0.8708(3) 0.7168(3) 0.055(2) Uani 1 1 d . . . . .
C2 C -0.2089(7) 0.8435(3) 0.7450(4) 0.061(3) Uani 1 1 d . . . . .
H2 H -0.149058 0.854759 0.754262 0.073 Uiso 1 1 calc R U . . .
C3 C -0.2311(8) 0.7997(4) 0.7597(4) 0.074(3) Uani 1 1 d . . . . .
H3 H -0.187388 0.781542 0.779841 0.088 Uiso 1 1 calc R U . . .
C4 C -0.3205(10) 0.7829(4) 0.7437(5) 0.084(4) Uani 1 1 d . . . . .
H4 H -0.335582 0.752931 0.752927 0.101 Uiso 1 1 calc R U . . .
C5 C -0.3846(8) 0.8085(5) 0.7155(5) 0.080(4) Uani 1 1 d . . . . .
H5 H -0.443740 0.796601 0.705400 0.097 Uiso 1 1 calc R U . . .
C6 C -0.3631(7) 0.8527(4) 0.7016(4) 0.068(3) Uani 1 1 d . . . . .
H6 H -0.407731 0.870645 0.681780 0.081 Uiso 1 1 calc R U . . .
C7 C -0.2559(8) 0.9291(5) 0.6370(4) 0.080(2) Uani 1 1 d . U . . .
C8 C -0.2589(9) 0.8868(5) 0.6129(4) 0.094(3) Uani 1 1 d . U . . .
H8 H -0.258915 0.858358 0.629106 0.113 Uiso 1 1 calc R U . . .
C9 C -0.2621(10) 0.8863(6) 0.5649(4) 0.102(3) Uani 1 1 d . U . . .
H9 H -0.268539 0.857971 0.548203 0.123 Uiso 1 1 calc R U . . .
C10 C -0.2555(10) 0.9285(6) 0.5423(5) 0.104(3) Uani 1 1 d . U . . .
H10 H -0.253055 0.928510 0.510615 0.125 Uiso 1 1 calc R U . . .
C11 C -0.2524(10) 0.9707(6) 0.5663(4) 0.104(3) Uani 1 1 d . U . . .
H11 H -0.251990 0.999366 0.550721 0.124 Uiso 1 1 calc R U . . .
C12 C -0.2500(9) 0.9694(5) 0.6140(4) 0.096(3) Uani 1 1 d . U . . .
H12 H -0.244145 0.997733 0.630731 0.115 Uiso 1 1 calc R U . . .
C13 C -0.3352(6) 0.9687(4) 0.7136(3) 0.060(3) Uani 1 1 d . . . . .
H13A H -0.330059 1.000050 0.700898 0.072 Uiso 1 1 calc R U . . .
H13B H -0.395926 0.956367 0.700028 0.072 Uiso 1 1 calc R U . . .
C14 C -0.3200(6) 0.9708(3) 0.7676(3) 0.049(2) Uani 1 1 d . . . . .
H14A H -0.336574 0.940711 0.779525 0.059 Uiso 1 1 calc R U . . .
H14B H -0.358421 0.995187 0.776631 0.059 Uiso 1 1 calc R U . . .
C15 C -0.1701(5) 0.9570(3) 0.8504(3) 0.0424(19) Uani 1 1 d . . . . .
C16 C -0.1936(8) 0.9776(4) 0.8894(3) 0.068(3) Uani 1 1 d . . . . .
H16 H -0.222479 1.006919 0.886527 0.082 Uiso 1 1 calc R U . . .
C17 C -0.1750(9) 0.9556(4) 0.9315(4) 0.080(3) Uani 1 1 d . . . . .
H17 H -0.190834 0.970077 0.957348 0.097 Uiso 1 1 calc R U . . .
C18 C -0.1336(9) 0.9126(4) 0.9367(4) 0.081(3) Uani 1 1 d . . . . .
H18 H -0.118781 0.898350 0.966286 0.098 Uiso 1 1 calc R U . . .
C19 C -0.1132(8) 0.8899(4) 0.8977(4) 0.075(3) Uani 1 1 d . . . . .
H19 H -0.087799 0.859702 0.900640 0.090 Uiso 1 1 calc R U . . .
C20 C -0.1309(7) 0.9121(3) 0.8556(3) 0.056(2) Uani 1 1 d . . . . .
H20 H -0.116531 0.897204 0.829567 0.067 Uiso 1 1 calc R U . . .
C21 C -0.1857(6) 1.0472(3) 0.8032(3) 0.049(2) Uani 1 1 d . . . . .
C22 C -0.2580(8) 1.0779(4) 0.7878(5) 0.086(4) Uani 1 1 d . . . . .
H22 H -0.314604 1.066618 0.771544 0.103 Uiso 1 1 calc R U . . .
C23 C -0.2447(10) 1.1264(4) 0.7973(6) 0.108(5) Uani 1 1 d . . . . .
H23 H -0.293256 1.147344 0.787438 0.129 Uiso 1 1 calc R U . . .
C24 C -0.1619(10) 1.1433(4) 0.8205(4) 0.080(3) Uani 1 1 d . . . . .
H24 H -0.154050 1.175525 0.826510 0.096 Uiso 1 1 calc R U . . .
C25 C -0.0893(8) 1.1126(4) 0.8353(3) 0.065(3) Uani 1 1 d . . . . .
H25 H -0.032122 1.123927 0.850679 0.078 Uiso 1 1 calc R U . . .
C26 C -0.1027(6) 1.0647(3) 0.8268(3) 0.055(2) Uani 1 1 d . . . . .
H26 H -0.054330 1.043893 0.837340 0.066 Uiso 1 1 calc R U . . .
C27 C 0.2226(7) 1.0054(3) 0.9408(3) 0.050(2) Uani 1 1 d . . . . .
C28 C 0.2878(8) 1.0420(3) 0.9459(4) 0.071(3) Uani 1 1 d . . . . .
H28 H 0.350019 1.035067 0.950055 0.085 Uiso 1 1 calc R U . . .
C29 C 0.2579(12) 1.0883(4) 0.9444(5) 0.097(4) Uani 1 1 d . . . . .
H29 H 0.300185 1.112973 0.948432 0.117 Uiso 1 1 calc R U . . .
C30 C 0.1659(14) 1.0980(4) 0.9372(4) 0.103(5) Uani 1 1 d . . . . .
H30 H 0.146754 1.129375 0.935923 0.123 Uiso 1 1 calc R U . . .
C31 C 0.1015(10) 1.0629(5) 0.9317(4) 0.091(4) Uani 1 1 d . . . . .
H31 H 0.039458 1.070360 0.926672 0.109 Uiso 1 1 calc R U . . .
C32 C 0.1303(8) 1.0153(4) 0.9338(3) 0.065(3) Uani 1 1 d . . . . .
H32 H 0.087521 0.990928 0.930425 0.078 Uiso 1 1 calc R U . . .
C33 C 0.1966(5) 0.9130(3) 0.9770(3) 0.0399(18) Uani 1 1 d . . . . .
C34 C 0.2166(7) 0.9217(3) 1.0247(3) 0.052(2) Uani 1 1 d . . . . .
H34 H 0.260478 0.944244 1.037396 0.063 Uiso 1 1 calc R U . . .
C35 C 0.1714(8) 0.8969(4) 1.0536(4) 0.071(3) Uani 1 1 d . . . . .
H35 H 0.186553 0.902184 1.085924 0.085 Uiso 1 1 calc R U . . .
C36 C 0.1046(7) 0.8647(4) 1.0357(4) 0.066(3) Uani 1 1 d . . . . .
H36 H 0.073324 0.848850 1.055427 0.079 Uiso 1 1 calc R U . . .
C37 C 0.0850(7) 0.8563(3) 0.9892(4) 0.063(3) Uani 1 1 d . . . . .
H37 H 0.040077 0.834149 0.976923 0.076 Uiso 1 1 calc R U . . .
C38 C 0.1295(6) 0.8797(3) 0.9590(3) 0.055(2) Uani 1 1 d . . . . .
H38 H 0.114802 0.873191 0.926831 0.066 Uiso 1 1 calc R U . . .
C39 C 0.4026(6) 0.8860(3) 0.9678(3) 0.047(2) Uani 1 1 d . . . . .
H39A H 0.373865 0.868336 0.989293 0.057 Uiso 1 1 calc R U . . .
H39B H 0.468546 0.881655 0.977278 0.057 Uiso 1 1 calc R U . . .
C40 C 0.3790(5) 0.9385(3) 0.9696(3) 0.0420(19) Uani 1 1 d . . . . .
H40A H 0.417577 0.957246 0.953680 0.050 Uiso 1 1 calc R U . . .
H40B H 0.388297 0.949148 1.002022 0.050 Uiso 1 1 calc R U . . .
C41 C 0.3254(6) 0.8038(3) 0.9108(3) 0.047(2) Uani 1 1 d . . . . .
C42 C 0.3832(8) 0.7726(3) 0.9381(3) 0.068(3) Uani 1 1 d . . . . .
H42 H 0.440204 0.782672 0.954990 0.081 Uiso 1 1 calc R U . . .
C43 C 0.3567(13) 0.7254(5) 0.9408(5) 0.100(5) Uani 1 1 d . . . . .
H43 H 0.396145 0.703897 0.959235 0.120 Uiso 1 1 calc R U . . .
C44 C 0.2749(14) 0.7115(4) 0.9168(6) 0.103(5) Uani 1 1 d . . . . .
H44 H 0.257094 0.680168 0.919065 0.124 Uiso 1 1 calc R U . . .
C45 C 0.2149(10) 0.7428(4) 0.8881(5) 0.088(4) Uani 1 1 d . . . . .
H45 H 0.158268 0.732334 0.871109 0.105 Uiso 1 1 calc R U . . .
C46 C 0.2399(7) 0.7887(3) 0.8854(4) 0.061(2) Uani 1 1 d . . . . .
H46 H 0.200296 0.809895 0.866649 0.074 Uiso 1 1 calc R U . . .
C47 C 0.4573(5) 0.8620(3) 0.8790(3) 0.0380(18) Uani 1 1 d . . . . .
C48 C 0.4527(7) 0.8317(3) 0.8412(3) 0.052(2) Uani 1 1 d . . . . .
H48 H 0.401729 0.812356 0.831238 0.062 Uiso 1 1 calc R U . . .
C49 C 0.5256(8) 0.8305(4) 0.8182(4) 0.066(3) Uani 1 1 d . . . . .
H49 H 0.522599 0.810335 0.792666 0.079 Uiso 1 1 calc R U . . .
C50 C 0.6012(9) 0.8583(4) 0.8325(4) 0.079(3) Uani 1 1 d . . . . .
H50 H 0.649442 0.857018 0.816991 0.095 Uiso 1 1 calc R U . . .
C51 C 0.6050(7) 0.8881(4) 0.8699(4) 0.075(3) Uani 1 1 d . . . . .
H51 H 0.656297 0.907206 0.879778 0.090 Uiso 1 1 calc R U . . .
C52 C 0.5337(7) 0.8903(3) 0.8933(4) 0.062(3) Uani 1 1 d . . . . .
H52 H 0.537265 0.910741 0.918735 0.074 Uiso 1 1 calc R U . . .
C53 C 0.2943(6) 0.7271(3) 0.7332(3) 0.047(2) Uani 1 1 d . . . . .
C54 C 0.3099(7) 0.7234(4) 0.7816(4) 0.064(3) Uani 1 1 d . . . . .
H54 H 0.261966 0.727415 0.797018 0.077 Uiso 1 1 calc R U . . .
C55 C 0.3994(9) 0.7135(4) 0.8074(5) 0.087(4) Uani 1 1 d . . . . .
H55 H 0.410472 0.711366 0.840115 0.104 Uiso 1 1 calc R U . . .
C56 C 0.4699(8) 0.7070(4) 0.7851(5) 0.080(4) Uani 1 1 d . . . . .
H56 H 0.528079 0.699343 0.802473 0.095 Uiso 1 1 calc R U . . .
C57 C 0.4550(8) 0.7117(4) 0.7371(5) 0.078(3) Uani 1 1 d . . . . .
H57 H 0.503481 0.707598 0.722096 0.093 Uiso 1 1 calc R U . . .
C58 C 0.3663(7) 0.7228(4) 0.7101(4) 0.071(3) Uani 1 1 d . . . . .
H58 H 0.356512 0.727100 0.677684 0.085 Uiso 1 1 calc R U . . .
C59 C 0.1045(8) 0.7092(4) 0.7317(4) 0.079(2) Uani 1 1 d . U . . .
C60 C 0.1008(10) 0.6601(5) 0.7343(5) 0.100(3) Uani 1 1 d . U . . .
H60 H 0.139090 0.641783 0.720186 0.120 Uiso 1 1 calc R U . . .
C61 C 0.0401(11) 0.6382(6) 0.7579(5) 0.109(3) Uani 1 1 d . U . . .
H61 H 0.038090 0.605396 0.759239 0.131 Uiso 1 1 calc R U . . .
C62 C -0.0134(10) 0.6631(5) 0.7779(5) 0.106(3) Uani 1 1 d . U . . .
H62 H -0.056567 0.648133 0.791636 0.127 Uiso 1 1 calc R U . . .
C63 C -0.0063(10) 0.7134(5) 0.7790(5) 0.107(3) Uani 1 1 d . U . . .
H63 H -0.040496 0.731405 0.795710 0.129 Uiso 1 1 calc R U . . .
C64 C 0.0516(9) 0.7343(5) 0.7549(5) 0.097(3) Uani 1 1 d . U . . .
H64 H 0.054723 0.767160 0.754396 0.117 Uiso 1 1 calc R U . . .
C65 C 0.1721(8) 0.7055(3) 0.6440(3) 0.064(3) Uani 1 1 d . . . . .
H65A H 0.222950 0.715107 0.630218 0.076 Uiso 1 1 calc R U . . .
H65B H 0.177239 0.671796 0.650019 0.076 Uiso 1 1 calc R U . . .
C66 C 0.0853(9) 0.7156(4) 0.6108(4) 0.089(4) Uani 1 1 d . . . . .
H66A H 0.039916 0.692573 0.615531 0.106 Uiso 1 1 calc R U . . .
H66B H 0.094216 0.711555 0.578910 0.106 Uiso 1 1 calc R U . . .
C67 C -0.0808(7) 0.7629(3) 0.6100(3) 0.057(2) Uani 1 1 d . . . . .
C68 C -0.1280(8) 0.7728(4) 0.6443(4) 0.074(3) Uani 1 1 d . . . . .
H68 H -0.098930 0.788138 0.671804 0.089 Uiso 1 1 calc R U . . .
C69 C -0.2188(10) 0.7597(5) 0.6377(5) 0.102(4) Uani 1 1 d . . . . .
H69 H -0.250784 0.766900 0.660945 0.122 Uiso 1 1 calc R U . . .
C70 C -0.2627(9) 0.7369(5) 0.5986(5) 0.102(4) Uani 1 1 d . . . . .
H70 H -0.323715 0.727766 0.595059 0.122 Uiso 1 1 calc R U . . .
C71 C -0.2154(10) 0.7274(5) 0.5640(5) 0.112(5) Uani 1 1 d . . . . .
H71 H -0.245194 0.712049 0.536668 0.134 Uiso 1 1 calc R U . . .
C72 C -0.1258(8) 0.7401(4) 0.5691(4) 0.084(4) Uani 1 1 d . . . . .
H72 H -0.094806 0.733457 0.545290 0.100 Uiso 1 1 calc R U . . .
C73 C 0.0507(7) 0.8113(3) 0.5665(3) 0.053(2) Uani 1 1 d . . . . .
C74 C -0.0186(8) 0.8430(4) 0.5471(4) 0.069(3) Uani 1 1 d . . . . .
H74 H -0.071834 0.844697 0.558689 0.083 Uiso 1 1 calc R U . . .
C75 C -0.0079(12) 0.8717(4) 0.5108(5) 0.098(4) Uani 1 1 d . . . . .
H75 H -0.054295 0.892903 0.497944 0.117 Uiso 1 1 calc R U . . .
C76 C 0.0693(16) 0.8700(6) 0.4932(5) 0.114(6) Uani 1 1 d . . . . .
H76 H 0.075405 0.889290 0.468202 0.136 Uiso 1 1 calc R U . . .
C77 C 0.1405(12) 0.8381(6) 0.5136(6) 0.114(5) Uani 1 1 d . . . . .
H77 H 0.194298 0.836861 0.502438 0.137 Uiso 1 1 calc R U . . .
C78 C 0.1297(8) 0.8095(4) 0.5497(4) 0.073(3) Uani 1 1 d . . . . .
H78 H 0.176178 0.788491 0.562981 0.088 Uiso 1 1 calc R U . . .
C79 C 0.0689(5) 1.0113(3) 0.7856(3) 0.0366(17) Uani 1 1 d . . . . .
C80 C 0.0525(7) 1.0556(3) 0.7620(3) 0.055(2) Uani 1 1 d . . . . .
H80 H -0.003528 1.062778 0.742108 0.066 Uiso 1 1 calc R U . . .
C81 C 0.1232(8) 1.0865(3) 0.7701(4) 0.073(3) Uani 1 1 d . . . . .
H81 H 0.115477 1.115837 0.755369 0.088 Uiso 1 1 calc R U . . .
C82 C 0.2073(8) 1.0758(4) 0.7998(4) 0.075(3) Uani 1 1 d . . . . .
H82 H 0.252682 1.099015 0.804838 0.090 Uiso 1 1 calc R U . . .
C83 C 0.2266(6) 1.0337(3) 0.8217(3) 0.056(2) Uani 1 1 d . . . . .
H83 H 0.284134 1.026673 0.840209 0.067 Uiso 1 1 calc R U . . .
C84 C 0.1534(5) 1.0012(3) 0.8143(3) 0.0367(17) Uani 1 1 d . . . . .
C85 C 0.3050(5) 0.8982(3) 0.7736(3) 0.0381(18) Uani 1 1 d D . . . .
C86 C 0.3754(6) 0.9319(3) 0.7791(3) 0.055(2) Uani 1 1 d D . . . .
H86 H 0.393724 0.949249 0.806722 0.066 Uiso 1 1 calc R U . . .
C87 C 0.4154(7) 0.9379(4) 0.7415(3) 0.068(3) Uani 1 1 d D . . . .
H87 H 0.460896 0.960807 0.743352 0.082 Uiso 1 1 calc R U . . .
C88 C 0.3905(7) 0.9109(4) 0.7002(3) 0.075(3) Uani 1 1 d D . . . .
H88 H 0.422005 0.915327 0.676278 0.090 Uiso 1 1 calc DR U . . .
C89 C 0.3217(7) 0.8783(4) 0.6940(3) 0.065(3) Uani 1 1 d D . . . .
H89 H 0.303975 0.861174 0.666166 0.078 Uiso 1 1 calc R U . . .
C90 C 0.2791(5) 0.8720(3) 0.7321(3) 0.0414(19) Uani 1 1 d D . . . .
C91 C 0.0518(6) 0.9147(3) 0.6475(3) 0.045(2) Uani 1 1 d . . . . .
C92 C 0.0982(7) 0.9260(3) 0.6125(4) 0.063(3) Uani 1 1 d . . . . .
H92 H 0.136713 0.904357 0.602337 0.076 Uiso 1 1 calc R U . . .
C93 C 0.0848(9) 0.9695(4) 0.5941(4) 0.085(4) Uani 1 1 d . . . . .
H93 H 0.113539 0.977844 0.569892 0.102 Uiso 1 1 calc R U . . .
C94 C 0.0289(10) 1.0029(4) 0.6100(5) 0.093(4) Uani 1 1 d . . . . .
H94 H 0.021987 1.032725 0.596081 0.112 Uiso 1 1 calc R U . . .
C95 C -0.0149(9) 0.9931(3) 0.6447(4) 0.077(3) Uani 1 1 d . . . . .
H95 H -0.051024 1.015579 0.655497 0.092 Uiso 1 1 calc R U . . .
C96 C -0.0035(6) 0.9471(3) 0.6640(3) 0.047(2) Uani 1 1 d . . . . .
N1 N 0.0141(4) 0.9735(2) 0.7865(2) 0.0359(14) Uani 1 1 d . . . . .
N2 N 0.0620(4) 0.9410(2) 0.8149(2) 0.0375(14) Uani 1 1 d . . . . .
N3 N 0.1458(4) 0.9572(2) 0.8321(2) 0.0331(13) Uani 1 1 d . . . . .
N4 N 0.2512(4) 0.8830(2) 0.8025(2) 0.0327(14) Uani 1 1 d . . . . .
N5 N 0.1936(4) 0.8502(2) 0.7811(2) 0.0382(15) Uani 1 1 d . . . . .
N6 N 0.2092(5) 0.8430(2) 0.7386(2) 0.0418(16) Uani 1 1 d . . . . .
N7 N 0.0483(4) 0.8744(2) 0.6723(2) 0.0383(15) Uani 1 1 d . . . . .
N8 N -0.0078(5) 0.8815(2) 0.7021(2) 0.0417(16) Uani 1 1 d . . . . .
N9 N -0.0383(4) 0.9255(2) 0.6973(2) 0.0398(15) Uani 1 1 d . . . . .
P1 P -0.24719(15) 0.92969(9) 0.69966(8) 0.0478(5) Uani 1 1 d . . . . .
P2 P -0.19735(14) 0.98392(8) 0.79292(8) 0.0418(5) Uani 1 1 d . . . . .
P3 P 0.25835(14) 0.94444(7) 0.93980(7) 0.0359(4) Uani 1 1 d . . . . .
P4 P 0.36065(14) 0.86445(7) 0.90685(7) 0.0369(5) Uani 1 1 d . . . . .
P5 P 0.17825(16) 0.73713(7) 0.69948(7) 0.0428(5) Uani 1 1 d . . . . .
P6 P 0.03976(17) 0.77534(8) 0.61628(8) 0.0469(5) Uani 1 1 d . . . . .
Pd1 Pd -0.11218(4) 0.95385(2) 0.74398(2) 0.03642(16) Uani 1 1 d . . . . .
Pd2 Pd 0.24736(4) 0.91196(2) 0.86814(2) 0.03107(15) Uani 1 1 d . . . . .
Pd3 Pd 0.11902(4) 0.80976(2) 0.68288(2) 0.03611(16) Uani 1 1 d . . . . .
C97 C 0.1757(16) 1.1034(7) 0.6568(8) 0.093(7) Uani 0.5 1 d D U P . .
H97A H 0.213346 1.131266 0.661912 0.140 Uiso 0.5 1 calc R U P . .
H97B H 0.154622 1.096090 0.684916 0.140 Uiso 0.5 1 calc R U P . .
H97C H 0.123870 1.108883 0.631299 0.140 Uiso 0.5 1 calc R U P . .
C98 C 0.2550(15) 1.0305(6) 0.6822(7) 0.093(7) Uani 0.5 1 d D U P . .
H98A H 0.209181 1.006199 0.679079 0.139 Uiso 0.5 1 calc R U P . .
H98B H 0.260442 1.046128 0.712044 0.139 Uiso 0.5 1 calc R U P . .
H98C H 0.312931 1.016666 0.680522 0.139 Uiso 0.5 1 calc R U P . .
C99 C 0.2484(11) 1.0625(7) 0.6027(6) 0.077(5) Uani 0.5 1 d D U P . .
H99 H 0.282736 1.036528 0.597050 0.092 Uiso 0.5 1 calc R U P . .
O10 O 0.2289(11) 1.0883(6) 0.5727(5) 0.088(5) Uani 0.5 1 d . U P . .
N10 N 0.2289(8) 1.0641(4) 0.6451(5) 0.062(4) Uani 0.5 1 d D U P . .
C100 C 0.002(2) 0.6545(8) 0.9315(11) 0.156(10) Uani 0.5 1 d D U P . .
H10A H -0.055230 0.647706 0.939929 0.235 Uiso 0.5 1 calc R U P . .
H10B H 0.051107 0.639280 0.953452 0.235 Uiso 0.5 1 calc R U P . .
H10C H 0.000637 0.642856 0.900291 0.235 Uiso 0.5 1 calc R U P . .
C101 C 0.0827(18) 0.7195(11) 0.9739(8) 0.137(9) Uani 0.5 1 d D U P . .
H10D H 0.056327 0.716751 1.001137 0.206 Uiso 0.5 1 calc R U P . .
H10E H 0.098706 0.751871 0.969914 0.206 Uiso 0.5 1 calc R U P . .
H10F H 0.136757 0.700145 0.978106 0.206 Uiso 0.5 1 calc R U P . .
C102 C -0.0247(15) 0.7339(10) 0.8997(8) 0.122(7) Uani 0.5 1 d D U P . .
H102 H -0.066369 0.721149 0.874221 0.147 Uiso 0.5 1 calc R U P . .
N11 N 0.0170(11) 0.7039(7) 0.9327(6) 0.091(5) Uani 0.5 1 d D U P . .
O11 O -0.0139(12) 0.7741(7) 0.8997(6) 0.103(5) Uani 0.5 1 d D U P . .
C103 C -0.1912(18) 1.1163(9) 0.6143(10) 0.171(6) Uani 0.557(12) 1 d D U P A 1
O1 O -0.1549(18) 1.0728(9) 0.6882(12) 0.168(7) Uani 0.557(12) 1 d D U P A 1
O2 O -0.3176(15) 1.0950(9) 0.6518(10) 0.174(7) Uani 0.557(12) 1 d D U P A 1
O3 O -0.208(2) 1.1591(7) 0.6862(10) 0.177(7) Uani 0.557(12) 1 d D U P A 1
F1 F -0.2524(15) 1.1439(8) 0.5827(8) 0.184(6) Uani 0.557(12) 1 d D U P A 1
F2 F -0.1830(16) 1.0780(6) 0.5904(7) 0.157(6) Uani 0.557(12) 1 d D U P A 1
F3 F -0.1092(14) 1.1392(9) 0.6227(8) 0.186(6) Uani 0.557(12) 1 d D U P A 1
S1 S -0.2207(14) 1.1090(7) 0.6672(8) 0.177(4) Uani 0.557(12) 1 d D U P A 1
C13' C -0.2111(19) 1.1165(9) 0.6173(11) 0.170(6) Uani 0.443(12) 1 d D U P A 2
O1' O -0.2025(18) 1.0603(6) 0.6837(10) 0.114(8) Uani 0.443(12) 1 d D U P A 2
O2' O -0.3125(14) 1.1303(11) 0.6707(11) 0.154(11) Uani 0.443(12) 1 d D U P A 2
O3' O -0.1459(18) 1.1427(9) 0.7038(11) 0.167(12) Uani 0.443(12) 1 d D U P A 2
F1' F -0.220(2) 1.1634(9) 0.6053(13) 0.201(7) Uani 0.443(12) 1 d D U P A 2
F2' F -0.272(2) 1.0882(9) 0.5899(10) 0.181(7) Uani 0.443(12) 1 d D U P A 2
F3' F -0.1229(19) 1.1025(11) 0.6275(12) 0.193(7) Uani 0.443(12) 1 d D U P A 2
S1' S -0.2187(13) 1.1112(7) 0.6754(8) 0.147(4) Uani 0.443(12) 1 d D U P A 2
C104 C 0.4913(9) 0.9195(4) 1.1148(4) 0.096(4) Uani 1 1 d D U . B 2
O4 O 0.3975(6) 0.9896(3) 1.0803(3) 0.118(3) Uani 1 1 d D U . B 2
O5 O 0.4485(7) 0.9848(4) 1.1652(3) 0.128(3) Uani 1 1 d D U . B 2
O6 O 0.5570(5) 1.0003(3) 1.1167(3) 0.080(2) Uani 1 1 d D U . B 2
F4 F 0.5031(7) 0.9071(3) 1.0733(3) 0.148(3) Uani 1 1 d D U . B 2
F5 F 0.5664(7) 0.9037(3) 1.1447(3) 0.152(4) Uani 1 1 d D U . B 2
F6 F 0.4205(7) 0.8921(4) 1.1229(4) 0.172(4) Uani 1 1 d D U . B 2
S2 S 0.47069(18) 0.98028(10) 1.12036(10) 0.0679(7) Uani 1 1 d D U . B 2
C105 C -0.0583(9) 0.7021(5) 1.0815(5) 0.125(4) Uani 1 1 d D U . C 2
O7 O -0.0005(7) 0.7734(4) 1.1275(4) 0.142(4) Uani 1 1 d D U . C 2
O8 O -0.0462(8) 0.7806(4) 1.0420(4) 0.140(4) Uani 1 1 d D U . C 2
O9 O -0.1619(6) 0.7690(4) 1.0858(4) 0.131(3) Uani 1 1 d D U . C 2
F7 F 0.0267(7) 0.6877(4) 1.0824(4) 0.169(4) Uani 1 1 d D U . C 2
F8 F -0.1096(8) 0.6858(4) 1.0405(4) 0.174(4) Uani 1 1 d D U . C 2
F9 F -0.0859(8) 0.6810(4) 1.1170(4) 0.178(4) Uani 1 1 d D U . C 2
S3 S -0.0687(2) 0.76297(12) 1.08510(14) 0.0916(10) Uani 1 1 d D U . C 2
C106 C 0.7759(10) 0.7743(6) 0.9407(6) 0.169(7) Uani 1 1 d D U . D 2
H10G H 0.803764 0.805073 0.943162 0.253 Uiso 1 1 calc R U . D 2
H10H H 0.770968 0.762336 0.909292 0.253 Uiso 1 1 calc R U . D 2
H10I H 0.812989 0.753251 0.962861 0.253 Uiso 1 1 calc R U . D 2
C107 C 0.6156(10) 0.7500(5) 0.9208(6) 0.145(6) Uani 1 1 d D U . D 2
H10J H 0.594422 0.726095 0.939295 0.217 Uiso 1 1 calc R U . D 2
H10K H 0.639821 0.735274 0.896266 0.217 Uiso 1 1 calc R U . D 2
H10L H 0.565407 0.770303 0.906897 0.217 Uiso 1 1 calc R U . D 2
C108 C 0.6647(12) 0.8039(4) 0.9847(4) 0.119(5) Uani 1 1 d D U . D 2
H108 H 0.712886 0.820927 1.002882 0.142 Uiso 1 1 calc R U . D 2
N12 N 0.6868(8) 0.7776(3) 0.9506(3) 0.098(3) Uani 1 1 d D U . D 2
O12 O 0.5949(7) 0.8085(3) 0.9949(3) 0.107(3) Uani 1 1 d . U . D 2
O13 O 0.0051(10) 0.8303(6) 0.8167(5) 0.171(5) Uani 1 1 d D U . E 2
H13D H 0.029(8) 0.822(5) 0.847(2) 0.182(12) Uiso 1 1 d D U . F 2
H13C H 0.045(7) 0.851(5) 0.808(3) 0.183(12) Uiso 1 1 d D U . G 2
C109 C -0.048(3) 0.5089(17) 1.0438(11) 0.220(10) Uani 0.404(10) 1 d D U P H 3
H10M H -0.071289 0.540613 1.039549 0.329 Uiso 0.404(10) 1 calc R U P H 3
H10N H 0.010068 0.507173 1.034854 0.329 Uiso 0.404(10) 1 calc R U P H 3
H10O H -0.090689 0.487684 1.024515 0.329 Uiso 0.404(10) 1 calc R U P H 3
C110 C -0.059(3) 0.5281(16) 1.1222(12) 0.210(10) Uani 0.404(10) 1 d D U P H 3
H11A H -0.080538 0.556642 1.105428 0.314 Uiso 0.404(10) 1 calc R U P H 3
H11B H -0.106853 0.515527 1.136217 0.314 Uiso 0.404(10) 1 calc R U P H 3
H11C H -0.006093 0.535011 1.146537 0.314 Uiso 0.404(10) 1 calc R U P H 3
C111 C -0.005(3) 0.4528(13) 1.1067(14) 0.211(9) Uani 0.404(10) 1 d D U P H 3
H111 H 0.011836 0.428492 1.088763 0.253 Uiso 0.404(10) 1 calc R U P H 3
N13 N -0.0369(16) 0.4958(13) 1.0918(12) 0.206(8) Uani 0.404(10) 1 d D U P H 3
O14 O -0.003(2) 0.4523(14) 1.1486(14) 0.203(10) Uani 0.404(10) 1 d D U P H 3
C112 C -0.165(2) 0.5617(13) 1.0465(13) 0.203(10) Uani 0.596(10) 1 d D U P I 4
H11D H -0.202290 0.567425 1.015766 0.304 Uiso 0.596(10) 1 calc R U P I 4
H11E H -0.182129 0.532228 1.058472 0.304 Uiso 0.596(10) 1 calc R U P I 4
H11F H -0.173171 0.586900 1.067380 0.304 Uiso 0.596(10) 1 calc R U P I 4
C113 C -0.056(3) 0.5666(13) 0.9961(10) 0.230(11) Uani 0.596(10) 1 d D U P I 4
H11G H -0.112868 0.571575 0.973531 0.345 Uiso 0.596(10) 1 calc R U P I 4
H11H H -0.017271 0.593691 0.996529 0.345 Uiso 0.596(10) 1 calc R U P I 4
H11I H -0.026153 0.539024 0.987574 0.345 Uiso 0.596(10) 1 calc R U P I 4
C114 C -0.002(2) 0.5527(8) 1.0772(11) 0.208(8) Uani 0.596(10) 1 d D U P I 4
H114 H 0.054228 0.552711 1.068314 0.249 Uiso 0.596(10) 1 calc R U P I 4
N14 N -0.076(2) 0.5598(6) 1.0438(10) 0.191(8) Uani 0.596(10) 1 d D U P I 4
O15 O -0.001(2) 0.5465(9) 1.1171(11) 0.214(8) Uani 0.596(10) 1 d D U P I 4

loop_
_atom_site_aniso_label
_atom_site_aniso_U_11
_atom_site_aniso_U_22
_atom_site_aniso_U_33
_atom_site_aniso_U_23
_atom_site_aniso_U_13
_atom_site_aniso_U_12
C1 0.046(5) 0.069(6) 0.051(5) -0.019(5) 0.013(4) -0.007(5)
C2 0.053(6) 0.058(6) 0.070(7) -0.015(5) 0.009(5) -0.004(5)
C3 0.081(8) 0.060(7) 0.080(8) -0.001(6) 0.020(6) -0.003(6)
C4 0.105(10) 0.059(7) 0.102(10) -0.018(7) 0.052(9) -0.023(7)
C5 0.061(7) 0.090(9) 0.098(9) -0.038(7) 0.033(7) -0.022(7)
C6 0.050(6) 0.083(8) 0.068(7) -0.018(6) 0.006(5) -0.018(5)
C7 0.084(5) 0.114(6) 0.039(4) -0.011(4) 0.010(4) -0.013(5)
C8 0.101(6) 0.128(6) 0.049(4) -0.016(4) 0.008(4) -0.006(5)
C9 0.111(6) 0.133(6) 0.058(5) -0.016(5) 0.007(5) -0.006(5)
C10 0.112(6) 0.141(7) 0.056(5) -0.008(5) 0.010(5) -0.011(6)
C11 0.113(6) 0.131(6) 0.061(5) -0.005(5) 0.006(5) -0.019(5)
C12 0.104(6) 0.126(6) 0.051(4) -0.006(5) 0.003(5) -0.021(5)
C13 0.031(5) 0.076(7) 0.069(6) -0.015(5) 0.000(4) 0.003(4)
C14 0.035(4) 0.056(5) 0.054(5) -0.012(4) 0.004(4) 0.006(4)
C15 0.034(4) 0.042(5) 0.050(5) -0.007(4) 0.007(4) 0.002(3)
C16 0.085(8) 0.071(7) 0.051(6) -0.013(5) 0.021(5) 0.009(6)
C17 0.115(10) 0.083(8) 0.049(6) -0.011(6) 0.029(6) 0.016(7)
C18 0.104(9) 0.091(8) 0.047(6) 0.007(6) 0.012(6) 0.037(7)
C19 0.085(8) 0.071(7) 0.066(7) 0.006(6) 0.008(6) 0.023(6)
C20 0.068(6) 0.053(5) 0.048(5) -0.008(4) 0.015(5) 0.013(5)
C21 0.055(5) 0.049(5) 0.044(5) 0.001(4) 0.012(4) 0.012(4)
C22 0.077(8) 0.054(6) 0.108(10) -0.009(6) -0.019(7) 0.012(6)
C23 0.099(10) 0.059(7) 0.147(13) 0.002(8) -0.013(9) 0.031(7)
C24 0.107(10) 0.047(6) 0.083(8) 0.003(5) 0.014(7) 0.007(6)
C25 0.081(7) 0.063(6) 0.057(6) -0.013(5) 0.027(6) -0.016(6)
C26 0.049(5) 0.045(5) 0.071(6) -0.013(4) 0.013(5) 0.005(4)
C27 0.072(6) 0.046(5) 0.034(4) -0.007(4) 0.016(4) 0.016(5)
C28 0.093(8) 0.043(6) 0.084(8) -0.010(5) 0.037(7) -0.002(5)
C29 0.147(14) 0.041(6) 0.113(11) -0.006(6) 0.051(10) -0.007(7)
C30 0.178(17) 0.051(7) 0.074(8) -0.004(6) 0.018(10) 0.041(9)
C31 0.112(10) 0.079(8) 0.065(7) -0.020(6) -0.018(7) 0.053(8)
C32 0.078(7) 0.060(6) 0.052(6) -0.005(5) 0.003(5) 0.026(5)
C33 0.043(5) 0.033(4) 0.045(5) -0.003(3) 0.011(4) 0.006(3)
C34 0.064(6) 0.051(5) 0.042(5) -0.003(4) 0.015(4) -0.008(4)
C35 0.081(8) 0.078(7) 0.058(6) 0.001(5) 0.023(6) 0.010(6)
C36 0.065(7) 0.067(7) 0.074(7) 0.025(6) 0.031(6) 0.006(5)
C37 0.053(6) 0.052(6) 0.082(8) 0.005(5) 0.008(5) -0.010(5)
C38 0.053(6) 0.066(6) 0.044(5) -0.005(4) 0.003(4) -0.007(5)
C39 0.045(5) 0.061(5) 0.030(4) -0.005(4) -0.004(4) 0.010(4)
C40 0.041(5) 0.051(5) 0.029(4) -0.009(3) -0.001(3) 0.001(4)
C41 0.059(6) 0.039(4) 0.046(5) 0.006(4) 0.018(4) 0.009(4)
C42 0.086(8) 0.056(6) 0.056(6) 0.014(5) 0.005(5) 0.021(5)
C43 0.157(15) 0.059(8) 0.088(10) 0.023(7) 0.035(10) 0.026(9)
C44 0.179(17) 0.045(7) 0.107(11) -0.001(7) 0.077(12) -0.021(9)
C45 0.105(10) 0.069(8) 0.090(9) -0.002(7) 0.023(8) -0.026(7)
C46 0.064(6) 0.051(6) 0.067(6) 0.000(5) 0.010(5) -0.005(5)
C47 0.037(4) 0.039(4) 0.038(4) 0.004(3) 0.008(3) 0.012(3)
C48 0.062(6) 0.045(5) 0.051(5) -0.006(4) 0.018(5) 0.002(4)
C49 0.079(7) 0.058(6) 0.072(7) -0.010(5) 0.043(6) -0.003(5)
C50 0.088(9) 0.067(7) 0.099(9) 0.010(6) 0.059(7) 0.015(6)
C51 0.050(6) 0.071(7) 0.104(9) -0.001(6) 0.020(6) -0.011(5)
C52 0.055(6) 0.056(6) 0.074(7) -0.010(5) 0.015(5) 0.005(5)
C53 0.051(5) 0.031(4) 0.058(6) -0.003(4) 0.011(4) 0.002(4)
C54 0.062(6) 0.067(6) 0.059(6) -0.010(5) 0.004(5) 0.001(5)
C55 0.083(9) 0.085(8) 0.075(8) -0.003(6) -0.024(7) -0.006(7)
C56 0.049(7) 0.060(7) 0.114(11) -0.001(7) -0.017(7) -0.005(5)
C57 0.054(7) 0.059(6) 0.123(11) -0.009(7) 0.027(7) 0.000(5)
C58 0.066(7) 0.058(6) 0.090(8) -0.003(6) 0.022(6) -0.003(5)
C59 0.081(4) 0.077(4) 0.089(5) 0.014(4) 0.039(4) 0.008(4)
C60 0.105(5) 0.095(5) 0.110(5) 0.013(4) 0.046(4) -0.003(4)
C61 0.113(5) 0.102(5) 0.118(5) 0.015(4) 0.040(4) -0.007(4)
C62 0.103(5) 0.108(5) 0.115(5) 0.015(4) 0.043(4) -0.004(4)
C63 0.102(5) 0.113(5) 0.114(5) 0.018(4) 0.041(4) 0.011(4)
C64 0.099(5) 0.097(5) 0.106(5) 0.022(4) 0.045(4) 0.009(4)
C65 0.083(7) 0.052(5) 0.055(6) -0.020(4) 0.012(5) 0.012(5)
C66 0.125(11) 0.066(7) 0.064(7) -0.030(6) -0.004(7) 0.037(7)
C67 0.067(6) 0.049(5) 0.052(5) -0.007(4) 0.008(5) -0.014(5)
C68 0.080(8) 0.074(7) 0.073(7) -0.022(6) 0.024(6) -0.027(6)
C69 0.107(11) 0.102(10) 0.106(10) -0.036(8) 0.045(9) -0.047(8)
C70 0.080(9) 0.112(11) 0.114(11) -0.022(9) 0.022(8) -0.046(8)
C71 0.112(11) 0.123(12) 0.096(10) -0.032(9) 0.013(9) -0.080(10)
C72 0.087(8) 0.112(9) 0.049(6) -0.023(6) 0.007(6) -0.047(7)
C73 0.060(6) 0.060(6) 0.037(5) -0.018(4) 0.006(4) -0.013(5)
C74 0.072(7) 0.066(6) 0.059(6) 0.009(5) -0.006(5) -0.017(6)
C75 0.131(13) 0.071(8) 0.077(9) 0.006(7) -0.009(9) -0.015(8)
C76 0.181(18) 0.104(12) 0.058(8) 0.002(7) 0.030(10) -0.046(12)
C77 0.115(13) 0.133(14) 0.109(12) -0.038(11) 0.058(11) -0.040(11)
C78 0.083(8) 0.078(7) 0.065(7) -0.021(6) 0.029(6) -0.018(6)
C79 0.036(4) 0.037(4) 0.034(4) 0.000(3) 0.003(3) 0.003(3)
C80 0.064(6) 0.043(5) 0.052(5) 0.011(4) 0.000(5) 0.009(4)
C81 0.095(9) 0.037(5) 0.086(8) 0.012(5) 0.017(7) -0.009(5)
C82 0.074(7) 0.049(6) 0.094(8) 0.012(5) 0.000(6) -0.027(5)
C83 0.049(5) 0.051(5) 0.063(6) -0.002(4) 0.001(5) -0.012(4)
C84 0.033(4) 0.036(4) 0.039(4) -0.004(3) 0.001(3) -0.004(3)
C85 0.033(4) 0.043(4) 0.035(4) -0.010(3) 0.001(3) 0.005(3)
C86 0.054(6) 0.057(5) 0.049(5) 0.000(4) 0.001(4) -0.008(5)
C87 0.051(6) 0.086(8) 0.066(7) 0.003(6) 0.008(5) -0.025(5)
C88 0.066(7) 0.113(9) 0.051(6) -0.005(6) 0.022(5) -0.018(7)
C89 0.058(6) 0.089(7) 0.049(6) -0.020(5) 0.016(5) -0.008(6)
C90 0.039(4) 0.047(5) 0.034(4) -0.009(3) -0.001(4) 0.003(4)
C91 0.057(5) 0.042(5) 0.037(4) -0.010(4) 0.010(4) -0.010(4)
C92 0.083(7) 0.049(6) 0.067(6) -0.011(5) 0.036(6) -0.005(5)
C93 0.116(10) 0.067(7) 0.088(8) 0.009(6) 0.054(8) -0.003(7)
C94 0.150(13) 0.050(6) 0.094(9) 0.018(6) 0.057(9) 0.007(7)
C95 0.104(9) 0.043(6) 0.085(8) 0.014(5) 0.024(7) 0.012(6)
C96 0.049(5) 0.043(5) 0.047(5) -0.007(4) 0.003(4) 0.002(4)
N1 0.029(3) 0.034(3) 0.042(4) 0.001(3) 0.002(3) 0.002(3)
N2 0.032(3) 0.039(4) 0.038(4) 0.001(3) 0.001(3) 0.000(3)
N3 0.035(3) 0.030(3) 0.032(3) -0.002(3) 0.003(3) -0.002(3)
N4 0.033(3) 0.034(3) 0.029(3) -0.007(3) 0.000(3) 0.003(3)
N5 0.047(4) 0.039(4) 0.027(3) -0.009(3) 0.004(3) 0.002(3)
N6 0.048(4) 0.041(4) 0.035(4) -0.009(3) 0.004(3) -0.005(3)
N7 0.045(4) 0.034(3) 0.036(3) -0.003(3) 0.008(3) 0.004(3)
N8 0.047(4) 0.036(4) 0.039(4) -0.004(3) 0.003(3) 0.005(3)
N9 0.032(3) 0.047(4) 0.040(4) -0.004(3) 0.006(3) 0.003(3)
P1 0.0338(11) 0.0618(14) 0.0436(12) -0.0108(10) -0.0009(10) -0.0034(10)
P2 0.0339(11) 0.0439(12) 0.0450(12) -0.0085(9) 0.0031(9) 0.0035(9)
P3 0.0409(11) 0.0348(10) 0.0307(10) -0.0054(8) 0.0051(9) 0.0047(9)
P4 0.0386(11) 0.0385(11) 0.0308(10) -0.0032(8) 0.0015(9) 0.0085(9)
P5 0.0529(13) 0.0334(11) 0.0406(12) -0.0077(9) 0.0069(10) 0.0031(9)
P6 0.0568(14) 0.0405(12) 0.0382(12) -0.0144(9) -0.0012(10) 0.0024(10)
Pd1 0.0284(3) 0.0401(3) 0.0377(3) -0.0055(3) 0.0005(2) 0.0030(2)
Pd2 0.0319(3) 0.0314(3) 0.0269(3) -0.0041(2) -0.0002(2) 0.0027(2)
Pd3 0.0437(4) 0.0302(3) 0.0326(3) -0.0102(2) 0.0043(3) -0.0005(3)
C97 0.119(13) 0.088(12) 0.076(11) 0.006(10) 0.028(11) -0.002(11)
C98 0.112(13) 0.077(11) 0.081(12) -0.007(10) 0.003(11) 0.005(11)
C99 0.081(8) 0.069(8) 0.081(8) -0.009(7) 0.018(7) 0.003(7)
O10 0.129(11) 0.081(9) 0.068(8) -0.011(7) 0.048(8) 0.003(8)
N10 0.083(7) 0.045(6) 0.053(7) -0.006(6) 0.006(6) -0.003(6)
C100 0.156(16) 0.161(16) 0.156(16) -0.004(14) 0.044(13) -0.007(14)
C101 0.126(14) 0.166(16) 0.136(15) -0.001(13) 0.063(12) 0.009(13)
C102 0.116(10) 0.131(10) 0.124(10) -0.005(8) 0.038(8) 0.005(8)
N11 0.097(8) 0.098(8) 0.089(8) -0.004(7) 0.045(7) 0.002(7)
O11 0.113(11) 0.095(10) 0.107(11) -0.001(9) 0.038(9) 0.025(9)
C103 0.175(8) 0.163(8) 0.175(8) 0.004(7) 0.035(7) 0.007(7)
O1 0.165(11) 0.157(11) 0.176(11) 0.012(10) 0.023(10) 0.035(10)
O2 0.161(11) 0.168(11) 0.191(12) -0.006(10) 0.029(10) -0.026(10)
O3 0.192(11) 0.148(11) 0.190(11) -0.025(10) 0.039(10) 0.011(10)
F1 0.203(11) 0.173(10) 0.160(10) 0.027(9) 0.002(9) -0.005(10)
F2 0.186(11) 0.145(9) 0.138(9) 0.000(8) 0.031(9) -0.001(9)
F3 0.182(10) 0.185(10) 0.193(10) 0.016(9) 0.042(9) -0.020(9)
S1 0.180(6) 0.166(6) 0.176(7) 0.018(6) 0.022(6) 0.005(6)
C13' 0.178(8) 0.162(8) 0.170(8) 0.007(7) 0.039(7) 0.002(7)
O1' 0.143(17) 0.074(12) 0.123(15) 0.031(11) 0.029(13) -0.004(11)
O2' 0.096(14) 0.21(2) 0.169(18) -0.001(15) 0.048(13) 0.044(14)
O3' 0.135(17) 0.158(18) 0.182(19) 0.001(15) -0.020(14) -0.075(14)
F1' 0.222(11) 0.172(11) 0.198(11) 0.035(10) 0.025(10) -0.002(10)
F2' 0.197(11) 0.167(11) 0.168(11) 0.019(10) 0.018(10) 0.011(10)
F3' 0.209(11) 0.164(11) 0.194(11) 0.021(10) 0.016(10) 0.011(10)
S1' 0.148(6) 0.153(6) 0.149(7) 0.009(6) 0.052(5) -0.001(6)
C104 0.093(6) 0.092(6) 0.092(6) -0.010(6) -0.003(6) 0.008(6)
O4 0.100(6) 0.090(6) 0.134(7) -0.024(5) -0.041(5) 0.026(5)
O5 0.143(8) 0.144(8) 0.115(7) -0.037(6) 0.069(6) -0.028(6)
O6 0.067(4) 0.078(5) 0.098(5) 0.007(4) 0.024(4) -0.005(4)
F4 0.185(8) 0.113(6) 0.130(7) -0.048(5) 0.002(6) 0.039(6)
F5 0.153(7) 0.092(5) 0.172(7) 0.028(5) -0.049(6) 0.028(5)
F6 0.159(8) 0.115(6) 0.237(9) -0.004(7) 0.036(7) -0.047(6)
S2 0.0551(15) 0.0702(16) 0.0751(18) -0.0193(14) 0.0068(13) -0.0020(13)
C105 0.123(7) 0.120(7) 0.133(7) 0.005(7) 0.029(7) -0.019(7)
O7 0.128(7) 0.149(8) 0.140(8) -0.052(6) 0.008(6) -0.041(6)
O8 0.147(8) 0.139(8) 0.152(8) 0.022(7) 0.073(7) -0.027(6)
O9 0.094(6) 0.159(8) 0.149(8) -0.019(7) 0.048(6) 0.009(6)
F7 0.147(8) 0.154(8) 0.210(9) -0.012(7) 0.045(7) 0.051(6)
F8 0.196(9) 0.135(7) 0.179(8) -0.063(6) 0.016(7) -0.037(6)
F9 0.204(9) 0.161(8) 0.177(8) 0.047(7) 0.059(7) -0.027(7)
S3 0.084(2) 0.087(2) 0.114(3) -0.0053(19) 0.042(2) -0.0029(17)
C106 0.157(12) 0.165(12) 0.183(13) -0.005(11) 0.035(11) 0.009(11)
C107 0.152(12) 0.130(11) 0.145(11) -0.019(9) 0.018(10) 0.017(10)
C108 0.127(8) 0.112(8) 0.110(8) -0.017(6) 0.012(7) -0.001(7)
N12 0.097(6) 0.098(6) 0.097(6) 0.006(5) 0.018(5) 0.010(5)
O12 0.102(7) 0.125(7) 0.093(6) -0.008(5) 0.016(5) 0.016(6)
O13 0.174(9) 0.170(9) 0.188(9) 0.032(8) 0.082(8) 0.032(8)
C109 0.221(14) 0.217(14) 0.216(14) 0.001(12) 0.038(11) -0.008(12)
C110 0.209(14) 0.209(14) 0.212(14) 0.017(12) 0.049(12) -0.005(12)
C111 0.212(11) 0.212(11) 0.210(11) 0.000(8) 0.048(8) 0.000(8)
N13 0.210(10) 0.206(10) 0.202(10) 0.001(7) 0.048(7) -0.009(7)
O14 0.204(15) 0.197(15) 0.207(15) -0.005(13) 0.045(13) -0.012(13)
C112 0.214(14) 0.199(14) 0.195(14) 0.002(12) 0.043(12) -0.010(12)
C113 0.238(15) 0.223(15) 0.223(15) -0.003(13) 0.037(13) -0.005(13)
C114 0.212(10) 0.210(10) 0.203(10) -0.001(7) 0.049(7) 0.000(7)
N14 0.196(10) 0.190(10) 0.188(10) -0.005(8) 0.045(8) 0.002(8)
O15 0.207(12) 0.234(12) 0.206(12) 0.005(11) 0.057(10) 0.011(11)

loop_
_atom_type_symbol
_atom_type_description
_atom_type_scat_dispersion_real
_atom_type_scat_dispersion_imag
_atom_type_scat_source
C C 0.0033 0.0016 'International Tables Vol C Tables 4.2.6.8 and 6.1.1.4'
H H 0.0000 0.0000 'International Tables Vol C Tables 4.2.6.8 and 6.1.1.4'
N N 0.0061 0.0033 'International Tables Vol C Tables 4.2.6.8 and 6.1.1.4'
O O 0.0106 0.0060 'International Tables Vol C Tables 4.2.6.8 and 6.1.1.4'
F F 0.0171 0.0103 'International Tables Vol C Tables 4.2.6.8 and 6.1.1.4'
P P 0.1023 0.0942 'International Tables Vol C Tables 4.2.6.8 and 6.1.1.4'
S S 0.1246 0.1234 'International Tables Vol C Tables 4.2.6.8 and 6.1.1.4'
Pd Pd -0.9988 1.0072 'International Tables Vol C Tables 4.2.6.8 and 6.1.1.4'

loop_
_geom_angle_atom_site_label_1
_geom_angle_atom_site_label_2
_geom_angle_atom_site_label_3
_geom_angle
_geom_angle_site_symmetry_1
_geom_angle_site_symmetry_3
_geom_angle_publ_flag
C2 C1 C6 119.3(10) . . ?
C2 C1 P1 120.3(7) . . ?
C6 C1 P1 120.5(8) . . ?
C1 C2 C3 120.1(10) . . ?
C1 C2 H2 119.9 . . ?
C3 C2 H2 119.9 . . ?
C2 C3 C4 118.7(11) . . ?
C2 C3 H3 120.6 . . ?
C4 C3 H3 120.6 . . ?
C5 C4 C3 121.8(11) . . ?
C5 C4 H4 119.1 . . ?
C3 C4 H4 119.1 . . ?
C4 C5 C6 119.6(11) . . ?
C4 C5 H5 120.2 . . ?
C6 C5 H5 120.2 . . ?
C5 C6 C1 120.5(11) . . ?
C5 C6 H6 119.8 . . ?
C1 C6 H6 119.8 . . ?
C12 C7 C8 119.1(11) . . ?
C12 C7 P1 120.0(10) . . ?
C8 C7 P1 120.5(10) . . ?
C7 C8 C9 120.5(14) . . ?
C7 C8 H8 119.8 . . ?
C9 C8 H8 119.8 . . ?
C10 C9 C8 118.8(14) . . ?
C10 C9 H9 120.6 . . ?
C8 C9 H9 120.6 . . ?
C9 C10 C11 120.5(13) . . ?
C9 C10 H10 119.7 . . ?
C11 C10 H10 119.7 . . ?
C12 C11 C10 118.5(15) . . ?
C12 C11 H11 120.7 . . ?
C10 C11 H11 120.7 . . ?
C7 C12 C11 122.3(14) . . ?
C7 C12 H12 118.9 . . ?
C11 C12 H12 118.9 . . ?
C14 C13 P1 107.2(6) . . ?
C14 C13 H13A 110.3 . . ?
P1 C13 H13A 110.3 . . ?
C14 C13 H13B 110.3 . . ?
P1 C13 H13B 110.3 . . ?
H13A C13 H13B 108.5 . . ?
C13 C14 P2 109.1(6) . . ?
C13 C14 H14A 109.9 . . ?
P2 C14 H14A 109.9 . . ?
C13 C14 H14B 109.9 . . ?
P2 C14 H14B 109.9 . . ?
H14A C14 H14B 108.3 . . ?
C16 C15 C20 117.9(9) . . ?
C16 C15 P2 122.4(7) . . ?
C20 C15 P2 119.4(6) . . ?
C17 C16 C15 120.8(10) . . ?
C17 C16 H16 119.6 . . ?
C15 C16 H16 119.6 . . ?
C16 C17 C18 121.0(10) . . ?
C16 C17 H17 119.5 . . ?
C18 C17 H17 119.5 . . ?
C17 C18 C19 119.7(10) . . ?
C17 C18 H18 120.1 . . ?
C19 C18 H18 120.1 . . ?
C20 C19 C18 119.3(10) . . ?
C20 C19 H19 120.3 . . ?
C18 C19 H19 120.3 . . ?
C19 C20 C15 121.2(9) . . ?
C19 C20 H20 119.4 . . ?
C15 C20 H20 119.4 . . ?
C26 C21 C22 119.5(9) . . ?
C26 C21 P2 118.8(7) . . ?
C22 C21 P2 121.7(8) . . ?
C21 C22 C23 118.9(11) . . ?
C21 C22 H22 120.5 . . ?
C23 C22 H22 120.5 . . ?
C24 C23 C22 120.9(11) . . ?
C24 C23 H23 119.5 . . ?
C22 C23 H23 119.5 . . ?
C23 C24 C25 120.0(10) . . ?
C23 C24 H24 120.0 . . ?
C25 C24 H24 120.0 . . ?
C26 C25 C24 119.1(10) . . ?
C26 C25 H25 120.4 . . ?
C24 C25 H25 120.4 . . ?
C21 C26 C25 121.5(9) . . ?
C21 C26 H26 119.2 . . ?
C25 C26 H26 119.2 . . ?
C32 C27 C28 121.0(9) . . ?
C32 C27 P3 118.7(8) . . ?
C28 C27 P3 120.2(7) . . ?
C29 C28 C27 118.8(12) . . ?
C29 C28 H28 120.6 . . ?
C27 C28 H28 120.6 . . ?
C30 C29 C28 120.0(13) . . ?
C30 C29 H29 120.0 . . ?
C28 C29 H29 120.0 . . ?
C31 C30 C29 121.9(11) . . ?
C31 C30 H30 119.0 . . ?
C29 C30 H30 119.0 . . ?
C30 C31 C32 119.2(12) . . ?
C30 C31 H31 120.4 . . ?
C32 C31 H31 120.4 . . ?
C27 C32 C31 119.0(12) . . ?
C27 C32 H32 120.5 . . ?
C31 C32 H32 120.5 . . ?
C34 C33 C38 118.8(8) . . ?
C34 C33 P3 119.2(6) . . ?
C38 C33 P3 122.0(6) . . ?
C33 C34 C35 119.6(9) . . ?
C33 C34 H34 120.2 . . ?
C35 C34 H34 120.2 . . ?
C36 C35 C34 121.4(10) . . ?
C36 C35 H35 119.3 . . ?
C34 C35 H35 119.3 . . ?
C37 C36 C35 118.9(9) . . ?
C37 C36 H36 120.6 . . ?
C35 C36 H36 120.6 . . ?
C36 C37 C38 121.8(10) . . ?
C36 C37 H37 119.1 . . ?
C38 C37 H37 119.1 . . ?
C37 C38 C33 119.5(9) . . ?
C37 C38 H38 120.3 . . ?
C33 C38 H38 120.3 . . ?
C40 C39 P4 108.7(5) . . ?
C40 C39 H39A 110.0 . . ?
P4 C39 H39A 110.0 . . ?
C40 C39 H39B 110.0 . . ?
P4 C39 H39B 110.0 . . ?
H39A C39 H39B 108.3 . . ?
C39 C40 P3 106.5(5) . . ?
C39 C40 H40A 110.4 . . ?
P3 C40 H40A 110.4 . . ?
C39 C40 H40B 110.4 . . ?
P3 C40 H40B 110.4 . . ?
H40A C40 H40B 108.6 . . ?
C42 C41 C46 120.1(9) . . ?
C42 C41 P4 119.7(8) . . ?
C46 C41 P4 120.2(7) . . ?
C41 C42 C43 120.0(12) . . ?
C41 C42 H42 120.0 . . ?
C43 C42 H42 120.0 . . ?
C44 C43 C42 119.5(13) . . ?
C44 C43 H43 120.3 . . ?
C42 C43 H43 120.3 . . ?
C43 C44 C45 121.4(12) . . ?
C43 C44 H44 119.3 . . ?
C45 C44 H44 119.3 . . ?
C46 C45 C44 119.5(13) . . ?
C46 C45 H45 120.3 . . ?
C44 C45 H45 120.3 . . ?
C45 C46 C41 119.5(10) . . ?
C45 C46 H46 120.2 . . ?
C41 C46 H46 120.2 . . ?
C52 C47 C48 119.5(8) . . ?
C52 C47 P4 122.2(6) . . ?
C48 C47 P4 118.3(7) . . ?
C47 C48 C49 119.1(9) . . ?
C47 C48 H48 120.5 . . ?
C49 C48 H48 120.5 . . ?
C50 C49 C48 121.4(10) . . ?
C50 C49 H49 119.3 . . ?
C48 C49 H49 119.3 . . ?
C49 C50 C51 119.1(10) . . ?
C49 C50 H50 120.5 . . ?
C51 C50 H50 120.5 . . ?
C50 C51 C52 121.0(10) . . ?
C50 C51 H51 119.5 . . ?
C52 C51 H51 119.5 . . ?
C47 C52 C51 120.0(9) . . ?
C47 C52 H52 120.0 . . ?
C51 C52 H52 120.0 . . ?
C54 C53 C58 120.6(9) . . ?
C54 C53 P5 119.4(7) . . ?
C58 C53 P5 119.9(8) . . ?
C53 C54 C55 119.2(11) . . ?
C53 C54 H54 120.4 . . ?
C55 C54 H54 120.4 . . ?
C56 C55 C54 120.9(12) . . ?
C56 C55 H55 119.6 . . ?
C54 C55 H55 119.6 . . ?
C55 C56 C57 120.0(11) . . ?
C55 C56 H56 120.0 . . ?
C57 C56 H56 120.0 . . ?
C56 C57 C58 120.6(11) . . ?
C56 C57 H57 119.7 . . ?
C58 C57 H57 119.7 . . ?
C53 C58 C57 118.6(11) . . ?
C53 C58 H58 120.7 . . ?
C57 C58 H58 120.7 . . ?
C64 C59 C60 117.7(12) . . ?
C64 C59 P5 121.8(10) . . ?
C60 C59 P5 120.5(9) . . ?
C59 C60 C61 120.4(13) . . ?
C59 C60 H60 119.8 . . ?
C61 C60 H60 119.8 . . ?
C62 C61 C60 120.7(15) . . ?
C62 C61 H61 119.6 . . ?
C60 C61 H61 119.6 . . ?
C61 C62 C63 120.1(14) . . ?
C61 C62 H62 119.9 . . ?
C63 C62 H62 119.9 . . ?
C64 C63 C62 118.4(14) . . ?
C64 C63 H63 120.8 . . ?
C62 C63 H63 120.8 . . ?
C59 C64 C63 122.3(14) . . ?
C59 C64 H64 118.8 . . ?
C63 C64 H64 118.8 . . ?
C66 C65 P5 110.8(7) . . ?
C66 C65 H65A 109.5 . . ?
P5 C65 H65A 109.5 . . ?
C66 C65 H65B 109.5 . . ?
P5 C65 H65B 109.5 . . ?
H65A C65 H65B 108.1 . . ?
C65 C66 P6 114.2(7) . . ?
C65 C66 H66A 108.7 . . ?
P6 C66 H66A 108.7 . . ?
C65 C66 H66B 108.7 . . ?
P6 C66 H66B 108.7 . . ?
H66A C66 H66B 107.6 . . ?
C68 C67 C72 119.2(10) . . ?
C68 C67 P6 123.1(7) . . ?
C72 C67 P6 117.6(8) . . ?
C67 C68 C69 119.4(10) . . ?
C67 C68 H68 120.3 . . ?
C69 C68 H68 120.3 . . ?
C70 C69 C68 121.9(13) . . ?
C70 C69 H69 119.0 . . ?
C68 C69 H69 119.0 . . ?
C69 C70 C71 118.5(12) . . ?
C69 C70 H70 120.7 . . ?
C71 C70 H70 120.7 . . ?
C72 C71 C70 121.3(12) . . ?
C72 C71 H71 119.4 . . ?
C70 C71 H71 119.4 . . ?
C71 C72 C67 119.6(12) . . ?
C71 C72 H72 120.2 . . ?
C67 C72 H72 120.2 . . ?
C78 C73 C74 120.0(10) . . ?
C78 C73 P6 119.9(9) . . ?
C74 C73 P6 120.0(8) . . ?
C75 C74 C73 119.7(12) . . ?
C75 C74 H74 120.2 . . ?
C73 C74 H74 120.2 . . ?
C76 C75 C74 121.2(15) . . ?
C76 C75 H75 119.4 . . ?
C74 C75 H75 119.4 . . ?
C75 C76 C77 119.0(14) . . ?
C75 C76 H76 120.5 . . ?
C77 C76 H76 120.5 . . ?
C78 C77 C76 119.7(14) . . ?
C78 C77 H77 120.2 . . ?
C76 C77 H77 120.2 . . ?
C77 C78 C73 120.4(13) . . ?
C77 C78 H78 119.8 . . ?
C73 C78 H78 119.8 . . ?
N1 C79 C84 107.6(6) . . ?
N1 C79 C80 131.6(7) . . ?
C84 C79 C80 120.7(8) . . ?
C81 C80 C79 116.0(9) . . ?
C81 C80 H80 122.0 . . ?
C79 C80 H80 122.0 . . ?
C80 C81 C82 122.3(9) . . ?
C80 C81 H81 118.9 . . ?
C82 C81 H81 118.9 . . ?
C83 C82 C81 123.5(9) . . ?
C83 C82 H82 118.2 . . ?
C81 C82 H82 118.2 . . ?
C82 C83 C84 115.2(9) . . ?
C82 C83 H83 122.4 . . ?
C84 C83 H83 122.4 . . ?
N3 C84 C79 106.1(6) . . ?
N3 C84 C83 131.7(8) . . ?
C79 C84 C83 122.2(8) . . ?
N4 C85 C90 106.1(6) . . ?
N4 C85 C86 132.7(7) . . ?
C90 C85 C86 121.2(8) . . ?
C87 C86 C85 116.3(8) . . ?
C87 C86 H86 121.9 . . ?
C85 C86 H86 121.9 . . ?
C86 C87 C88 122.3(9) . . ?
C86 C87 H87 118.8 . . ?
C88 C87 H87 118.8 . . ?
C89 C88 C87 122.3(9) . . ?
C89 C88 H88 118.8 . . ?
C87 C88 H88 118.8 . . ?
C88 C89 C90 116.0(8) . . ?
C88 C89 H89 122.0 . . ?
C90 C89 H89 122.0 . . ?
N6 C90 C85 106.0(7) . . ?
N6 C90 C89 132.2(7) . . ?
C85 C90 C89 121.8(8) . . ?
N7 C91 C92 131.8(8) . . ?
N7 C91 C96 106.1(7) . . ?
C92 C91 C96 122.1(8) . . ?
C93 C92 C91 116.7(9) . . ?
C93 C92 H92 121.6 . . ?
C91 C92 H92 121.6 . . ?
C92 C93 C94 122.3(10) . . ?
C92 C93 H93 118.8 . . ?
C94 C93 H93 118.8 . . ?
C95 C94 C93 121.9(10) . . ?
C95 C94 H94 119.0 . . ?
C93 C94 H94 119.0 . . ?
C94 C95 C96 116.8(10) . . ?
C94 C95 H95 121.6 . . ?
C96 C95 H95 121.6 . . ?
N9 C96 C91 107.5(7) . . ?
N9 C96 C95 132.4(9) . . ?
C91 C96 C95 120.1(9) . . ?
N2 N1 C79 108.1(6) . . ?
N2 N1 Pd1 118.4(5) . . ?
C79 N1 Pd1 132.2(5) . . ?
N3 N2 N1 109.3(6) . . ?
N2 N3 C84 108.9(6) . . ?
N2 N3 Pd2 120.1(4) . . ?
C84 N3 Pd2 129.8(5) . . ?
N5 N4 C85 110.1(6) . . ?
N5 N4 Pd2 124.0(5) . . ?
C85 N4 Pd2 125.5(5) . . ?
N6 N5 N4 108.5(6) . . ?
N5 N6 C90 109.2(6) . . ?
N5 N6 Pd3 125.3(5) . . ?
C90 N6 Pd3 123.0(5) . . ?
N8 N7 C91 108.5(6) . . ?
N8 N7 Pd3 113.5(5) . . ?
C91 N7 Pd3 137.2(6) . . ?
N9 N8 N7 108.8(6) . . ?
N8 N9 C96 109.0(6) . . ?
N8 N9 Pd1 120.9(5) . . ?
C96 N9 Pd1 129.5(5) . . ?
C7 P1 C1 107.4(5) . . ?
C7 P1 C13 109.5(5) . . ?
C1 P1 C13 106.0(5) . . ?
C7 P1 Pd1 116.2(4) . . ?
C1 P1 Pd1 110.6(3) . . ?
C13 P1 Pd1 106.7(3) . . ?
C15 P2 C21 105.7(4) . . ?
C15 P2 C14 106.7(4) . . ?
C21 P2 C14 108.3(4) . . ?
C15 P2 Pd1 112.3(3) . . ?
C21 P2 Pd1 115.2(3) . . ?
C14 P2 Pd1 108.3(3) . . ?
C33 P3 C27 105.7(4) . . ?
C33 P3 C40 104.5(4) . . ?
C27 P3 C40 110.1(4) . . ?
C33 P3 Pd2 114.2(3) . . ?
C27 P3 Pd2 116.3(3) . . ?
C40 P3 Pd2 105.5(3) . . ?
C47 P4 C41 105.4(4) . . ?
C47 P4 C39 107.7(4) . . ?
C41 P4 C39 107.2(4) . . ?
C47 P4 Pd2 112.6(3) . . ?
C41 P4 Pd2 113.6(3) . . ?
C39 P4 Pd2 110.0(3) . . ?
C59 P5 C53 105.9(5) . . ?
C59 P5 C65 109.3(6) . . ?
C53 P5 C65 105.0(4) . . ?
C59 P5 Pd3 105.0(4) . . ?
C53 P5 Pd3 122.9(3) . . ?
C65 P5 Pd3 108.4(3) . . ?
C67 P6 C73 106.9(4) . . ?
C67 P6 C66 101.0(6) . . ?
C73 P6 C66 110.4(5) . . ?
C67 P6 Pd3 119.8(3) . . ?
C73 P6 Pd3 108.8(3) . . ?
C66 P6 Pd3 109.6(4) . . ?
N9 Pd1 N1 87.1(2) . . ?
N9 Pd1 P1 92.58(19) . . ?
N1 Pd1 P1 177.57(18) . . ?
N9 Pd1 P2 177.90(19) . . ?
N1 Pd1 P2 94.96(18) . . ?
P1 Pd1 P2 85.32(8) . . ?
N3 Pd2 N4 86.7(2) . . ?
N3 Pd2 P3 96.53(17) . . ?
N4 Pd2 P3 174.28(18) . . ?
N3 Pd2 P4 178.30(18) . . ?
N4 Pd2 P4 93.22(17) . . ?
P3 Pd2 P4 83.42(7) . . ?
N6 Pd3 N7 86.6(3) . . ?
N6 Pd3 P5 95.04(19) . . ?
N7 Pd3 P5 171.57(19) . . ?
N6 Pd3 P6 170.7(2) . . ?
N7 Pd3 P6 95.52(18) . . ?
P5 Pd3 P6 84.18(8) . . ?
N10 C97 H97A 109.5 . . ?
N10 C97 H97B 109.5 . . ?
H97A C97 H97B 109.5 . . ?
N10 C97 H97C 109.5 . . ?
H97A C97 H97C 109.5 . . ?
H97B C97 H97C 109.5 . . ?
N10 C98 H98A 109.5 . . ?
N10 C98 H98B 109.5 . . ?
H98A C98 H98B 109.5 . . ?
N10 C98 H98C 109.5 . . ?
H98A C98 H98C 109.5 . . ?
H98B C98 H98C 109.5 . . ?
O10 C99 N10 128.7(19) . . ?
O10 C99 H99 115.7 . . ?
N10 C99 H99 115.7 . . ?
C99 N10 C98 126.9(14) . . ?
C99 N10 C97 119.2(13) . . ?
C98 N10 C97 113.9(13) . . ?
N11 C100 H10A 109.5 . . ?
N11 C100 H10B 109.5 . . ?
H10A C100 H10B 109.5 . . ?
N11 C100 H10C 109.5 . . ?
H10A C100 H10C 109.5 . . ?
H10B C100 H10C 109.5 . . ?
N11 C101 H10D 109.5 . . ?
N11 C101 H10E 109.5 . . ?
H10D C101 H10E 109.5 . . ?
N11 C101 H10F 109.5 . . ?
H10D C101 H10F 109.5 . . ?
H10E C101 H10F 109.5 . . ?
O11 C102 N11 126(3) . . ?
O11 C102 H102 117.0 . . ?
N11 C102 H102 117.0 . . ?
C102 N11 C100 124.5(17) . . ?
C102 N11 C101 122.1(16) . . ?
C100 N11 C101 113.4(15) . . ?
F2 C103 F3 108(2) . . ?
F2 C103 F1 104(2) . . ?
F3 C103 F1 107(2) . . ?
F2 C103 S1 117(2) . . ?
F3 C103 S1 107(2) . . ?
F1 C103 S1 114(2) . . ?
O1 S1 O2 117.9(16) . . ?
O1 S1 O3 118.9(16) . . ?
O2 S1 O3 113.4(15) . . ?
O1 S1 C103 100(2) . . ?
O2 S1 C103 100.9(19) . . ?
O3 S1 C103 100.3(18) . . ?
F2' C13' F3' 118(2) . . ?
F2' C13' F1' 114.1(19) . . ?
F3' C13' F1' 112.4(19) . . ?
F2' C13' S1' 110(2) . . ?
F3' C13' S1' 92(2) . . ?
F1' C13' S1' 108(3) . . ?
O1' S1' O2' 119.3(16) . . ?
O1' S1' O3' 114.6(16) . . ?
O2' S1' O3' 113.0(16) . . ?
O1' S1' C13' 101.6(18) . . ?
O2' S1' C13' 98.1(19) . . ?
O3' S1' C13' 107(2) . . ?
F4 C104 F5 104.4(11) . . ?
F4 C104 F6 105.7(11) . . ?
F5 C104 F6 105.5(11) . . ?
F4 C104 S2 114.1(9) . . ?
F5 C104 S2 114.0(9) . . ?
F6 C104 S2 112.3(9) . . ?
O5 S2 O6 115.2(5) . . ?
O5 S2 O4 116.1(6) . . ?
O6 S2 O4 113.8(6) . . ?
O5 S2 C104 104.6(7) . . ?
O6 S2 C104 101.6(5) . . ?
O4 S2 C104 102.9(5) . . ?
F7 C105 F9 107.6(12) . . ?
F7 C105 F8 105.6(12) . . ?
F9 C105 F8 108.5(12) . . ?
F7 C105 S3 113.7(10) . . ?
F9 C105 S3 110.6(11) . . ?
F8 C105 S3 110.6(10) . . ?
O9 S3 O7 118.5(7) . . ?
O9 S3 O8 112.7(7) . . ?
O7 S3 O8 114.4(7) . . ?
O9 S3 C105 102.9(7) . . ?
O7 S3 C105 101.4(7) . . ?
O8 S3 C105 104.4(7) . . ?
N12 C106 H10G 109.5 . . ?
N12 C106 H10H 109.5 . . ?
H10G C106 H10H 109.5 . . ?
N12 C106 H10I 109.5 . . ?
H10G C106 H10I 109.5 . . ?
H10H C106 H10I 109.5 . . ?
N12 C107 H10J 109.5 . . ?
N12 C107 H10K 109.5 . . ?
H10J C107 H10K 109.5 . . ?
N12 C107 H10L 109.5 . . ?
H10J C107 H10L 109.5 . . ?
H10K C107 H10L 109.5 . . ?
O12 C108 N12 129.7(15) . . ?
O12 C108 H108 115.2 . . ?
N12 C108 H108 115.2 . . ?
C108 N12 C106 125.4(13) . . ?
C108 N12 C107 118.5(12) . . ?
C106 N12 C107 116.1(12) . . ?
H13D O13 H13C 107(3) . . ?
N13 C109 H10M 109.5 . . ?
N13 C109 H10N 109.5 . . ?
H10M C109 H10N 109.5 . . ?
N13 C109 H10O 109.5 . . ?
H10M C109 H10O 109.5 . . ?
H10N C109 H10O 109.5 . . ?
N13 C110 H11A 109.5 . . ?
N13 C110 H11B 109.5 . . ?
H11A C110 H11B 109.5 . . ?
N13 C110 H11C 109.5 . . ?
H11A C110 H11C 109.5 . . ?
H11B C110 H11C 109.5 . . ?
O14 C111 N13 105(4) . . ?
O14 C111 H111 127.4 . . ?
N13 C111 H111 127.4 . . ?
C111 N13 C110 121(2) . . ?
C111 N13 C109 121(2) . . ?
C110 N13 C109 118(2) . . ?
N14 C112 H11D 109.5 . . ?
N14 C112 H11E 109.5 . . ?
H11D C112 H11E 109.5 . . ?
N14 C112 H11F 109.5 . . ?
H11D C112 H11F 109.5 . . ?
H11E C112 H11F 109.5 . . ?
N14 C113 H11G 109.5 . . ?
N14 C113 H11H 109.5 . . ?
H11G C113 H11H 109.5 . . ?
N14 C113 H11I 109.5 . . ?
H11G C113 H11I 109.5 . . ?
H11H C113 H11I 109.5 . . ?
O15 C114 N14 125(3) . . ?
O15 C114 H114 117.3 . . ?
N14 C114 H114 117.3 . . ?
C114 N14 C112 130(2) . . ?
C114 N14 C113 114(2) . . ?
C112 N14 C113 116(2) . . ?

loop_
_geom_bond_atom_site_label_1
_geom_bond_atom_site_label_2
_geom_bond_distance
_geom_bond_site_symmetry_2
_geom_bond_publ_flag
C1 C2 1.373(13) . ?
C1 C6 1.392(13) . ?
C1 P1 1.810(10) . ?
C2 C3 1.374(14) . ?
C2 H2 0.9300 . ?
C3 C4 1.398(17) . ?
C3 H3 0.9300 . ?
C4 C5 1.330(17) . ?
C4 H4 0.9300 . ?
C5 C6 1.373(16) . ?
C5 H5 0.9300 . ?
C6 H6 0.9300 . ?
C7 C12 1.334(17) . ?
C7 C8 1.380(17) . ?
C7 P1 1.798(10) . ?
C8 C9 1.388(16) . ?
C8 H8 0.9300 . ?
C9 C10 1.373(19) . ?
C9 H9 0.9300 . ?
C10 C11 1.378(19) . ?
C10 H10 0.9300 . ?
C11 C12 1.378(16) . ?
C11 H11 0.9300 . ?
C12 H12 0.9300 . ?
C13 C14 1.536(13) . ?
C13 P1 1.826(9) . ?
C13 H13A 0.9700 . ?
C13 H13B 0.9700 . ?
C14 P2 1.856(8) . ?
C14 H14A 0.9700 . ?
C14 H14B 0.9700 . ?
C15 C16 1.386(12) . ?
C15 C20 1.391(12) . ?
C15 P2 1.798(9) . ?
C16 C17 1.345(14) . ?
C16 H16 0.9300 . ?
C17 C18 1.357(15) . ?
C17 H17 0.9300 . ?
C18 C19 1.393(14) . ?
C18 H18 0.9300 . ?
C19 C20 1.351(13) . ?
C19 H19 0.9300 . ?
C20 H20 0.9300 . ?
C21 C26 1.371(13) . ?
C21 C22 1.381(13) . ?
C21 P2 1.815(9) . ?
C22 C23 1.405(16) . ?
C22 H22 0.9300 . ?
C23 C24 1.360(17) . ?
C23 H23 0.9300 . ?
C24 C25 1.382(15) . ?
C24 H24 0.9300 . ?
C25 C26 1.381(13) . ?
C25 H25 0.9300 . ?
C26 H26 0.9300 . ?
C27 C32 1.376(13) . ?
C27 C28 1.404(14) . ?
C27 P3 1.807(8) . ?
C28 C29 1.383(15) . ?
C28 H28 0.9300 . ?
C29 C30 1.37(2) . ?
C29 H29 0.9300 . ?
C30 C31 1.37(2) . ?
C30 H30 0.9300 . ?
C31 C32 1.410(14) . ?
C31 H31 0.9300 . ?
C32 H32 0.9300 . ?
C33 C34 1.376(11) . ?
C33 C38 1.391(12) . ?
C33 P3 1.800(8) . ?
C34 C35 1.378(13) . ?
C34 H34 0.9300 . ?
C35 C36 1.366(15) . ?
C35 H35 0.9300 . ?
C36 C37 1.340(14) . ?
C36 H36 0.9300 . ?
C37 C38 1.378(13) . ?
C37 H37 0.9300 . ?
C38 H38 0.9300 . ?
C39 C40 1.527(11) . ?
C39 P4 1.849(8) . ?
C39 H39A 0.9700 . ?
C39 H39B 0.9700 . ?
C40 P3 1.828(8) . ?
C40 H40A 0.9700 . ?
C40 H40B 0.9700 . ?
C41 C42 1.361(12) . ?
C41 C46 1.396(13) . ?
C41 P4 1.805(8) . ?
C42 C43 1.399(17) . ?
C42 H42 0.9300 . ?
C43 C44 1.33(2) . ?
C43 H43 0.9300 . ?
C44 C45 1.40(2) . ?
C44 H44 0.9300 . ?
C45 C46 1.355(14) . ?
C45 H45 0.9300 . ?
C46 H46 0.9300 . ?
C47 C52 1.379(12) . ?
C47 C48 1.384(11) . ?
C47 P4 1.801(8) . ?
C48 C49 1.395(13) . ?
C48 H48 0.9300 . ?
C49 C50 1.362(16) . ?
C49 H49 0.9300 . ?
C50 C51 1.366(15) . ?
C50 H50 0.9300 . ?
C51 C52 1.384(14) . ?
C51 H51 0.9300 . ?
C52 H52 0.9300 . ?
C53 C54 1.378(13) . ?
C53 C58 1.389(13) . ?
C53 P5 1.817(9) . ?
C54 C55 1.411(15) . ?
C54 H54 0.9300 . ?
C55 C56 1.362(17) . ?
C55 H55 0.9300 . ?
C56 C57 1.370(17) . ?
C56 H56 0.9300 . ?
C57 C58 1.419(16) . ?
C57 H57 0.9300 . ?
C58 H58 0.9300 . ?
C59 C64 1.345(16) . ?
C59 C60 1.391(17) . ?
C59 P5 1.778(11) . ?
C60 C61 1.393(18) . ?
C60 H60 0.9300 . ?
C61 C62 1.293(18) . ?
C61 H61 0.9300 . ?
C62 C63 1.424(19) . ?
C62 H62 0.9300 . ?
C63 C64 1.360(17) . ?
C63 H63 0.9300 . ?
C64 H64 0.9300 . ?
C65 C66 1.465(15) . ?
C65 P5 1.828(9) . ?
C65 H65A 0.9700 . ?
C65 H65B 0.9700 . ?
C66 P6 1.840(10) . ?
C66 H66A 0.9700 . ?
C66 H66B 0.9700 . ?
C67 C68 1.368(14) . ?
C67 C72 1.390(13) . ?
C67 P6 1.803(10) . ?
C68 C69 1.378(16) . ?
C68 H68 0.9300 . ?
C69 C70 1.346(17) . ?
C69 H69 0.9300 . ?
C70 C71 1.374(19) . ?
C70 H70 0.9300 . ?
C71 C72 1.361(17) . ?
C71 H71 0.9300 . ?
C72 H72 0.9300 . ?
C73 C78 1.372(14) . ?
C73 C74 1.392(14) . ?
C73 P6 1.804(10) . ?
C74 C75 1.366(16) . ?
C74 H74 0.9300 . ?
C75 C76 1.36(2) . ?
C75 H75 0.9300 . ?
C76 C77 1.42(2) . ?
C76 H76 0.9300 . ?
C77 C78 1.361(19) . ?
C77 H77 0.9300 . ?
C78 H78 0.9300 . ?
C79 N1 1.349(10) . ?
C79 C84 1.382(10) . ?
C79 C80 1.423(11) . ?
C80 C81 1.350(14) . ?
C80 H80 0.9300 . ?
C81 C82 1.392(15) . ?
C81 H81 0.9300 . ?
C82 C83 1.352(13) . ?
C82 H82 0.9300 . ?
C83 C84 1.409(11) . ?
C83 H83 0.9300 . ?
C84 N3 1.359(9) . ?
C85 N4 1.350(10) . ?
C85 C90 1.396(9) . ?
C85 C86 1.401(10) . ?
C86 C87 1.363(11) . ?
C86 H86 0.9300 . ?
C87 C88 1.404(12) . ?
C87 H87 0.9300 . ?
C88 C89 1.362(11) . ?
C88 H88 0.9300 . ?
C89 C90 1.402(10) . ?
C89 H89 0.9300 . ?
C90 N6 1.370(10) . ?
C91 N7 1.355(10) . ?
C91 C92 1.385(12) . ?
C91 C96 1.387(12) . ?
C92 C93 1.339(14) . ?
C92 H92 0.9300 . ?
C93 C94 1.403(16) . ?
C93 H93 0.9300 . ?
C94 C95 1.346(15) . ?
C94 H94 0.9300 . ?
C95 C96 1.411(12) . ?
C95 H95 0.9300 . ?
C96 N9 1.342(11) . ?
N1 N2 1.334(8) . ?
N1 Pd1 2.091(6) . ?
N2 N3 1.323(8) . ?
N3 Pd2 2.083(6) . ?
N4 N5 1.324(8) . ?
N4 Pd2 2.088(6) . ?
N5 N6 1.323(8) . ?
N6 Pd3 2.090(6) . ?
N7 N8 1.344(9) . ?
N7 Pd3 2.098(6) . ?
N8 N9 1.321(9) . ?
N9 Pd1 2.085(6) . ?
P1 Pd1 2.248(2) . ?
P2 Pd1 2.268(2) . ?
P3 Pd2 2.2487(19) . ?
P4 Pd2 2.258(2) . ?
P5 Pd3 2.245(2) . ?
P6 Pd3 2.257(2) . ?
C97 N10 1.448(15) . ?
C97 H97A 0.9600 . ?
C97 H97B 0.9600 . ?
C97 H97C 0.9600 . ?
C98 N10 1.427(15) . ?
C98 H98A 0.9600 . ?
C98 H98B 0.9600 . ?
C98 H98C 0.9600 . ?
C99 O10 1.13(2) . ?
C99 N10 1.324(15) . ?
C99 H99 0.9300 . ?
C100 N11 1.414(16) . ?
C100 H10A 0.9600 . ?
C100 H10B 0.9600 . ?
C100 H10C 0.9600 . ?
C101 N11 1.441(16) . ?
C101 H10D 0.9600 . ?
C101 H10E 0.9600 . ?
C101 H10F 0.9600 . ?
C102 O11 1.15(3) . ?
C102 N11 1.329(16) . ?
C102 H102 0.9300 . ?
C103 F2 1.30(2) . ?
C103 F3 1.36(2) . ?
C103 F1 1.39(2) . ?
C103 S1 1.70(2) . ?
O1 S1 1.457(17) . ?
O2 S1 1.471(18) . ?
O3 S1 1.517(18) . ?
C13' F2' 1.340(16) . ?
C13' F3' 1.344(16) . ?
C13' F1' 1.371(16) . ?
C13' S1' 1.72(2) . ?
O1' S1' 1.471(18) . ?
O2' S1' 1.478(18) . ?
O3' S1' 1.503(18) . ?
C104 F4 1.304(13) . ?
C104 F5 1.336(12) . ?
C104 F6 1.372(13) . ?
C104 S2 1.758(13) . ?
O4 S2 1.437(8) . ?
O5 S2 1.418(9) . ?
O6 S2 1.432(7) . ?
C105 F7 1.327(12) . ?
C105 F9 1.332(12) . ?
C105 F8 1.349(12) . ?
C105 S3 1.732(16) . ?
O7 S3 1.447(10) . ?
O8 S3 1.453(9) . ?
O9 S3 1.406(9) . ?
C106 N12 1.423(13) . ?
C106 H10G 0.9600 . ?
C106 H10H 0.9600 . ?
C106 H10I 0.9600 . ?
C107 N12 1.444(13) . ?
C107 H10J 0.9600 . ?
C107 H10K 0.9600 . ?
C107 H10L 0.9600 . ?
C108 O12 1.151(16) . ?
C108 N12 1.335(13) . ?
C108 H108 0.9300 . ?
O13 H13D 0.91(2) . ?
O13 H13C 0.91(2) . ?
C109 N13 1.42(3) . ?
C109 H10M 0.9600 . ?
C109 H10N 0.9600 . ?
C109 H10O 0.9600 . ?
C110 N13 1.36(2) . ?
C110 H11A 0.9600 . ?
C110 H11B 0.9600 . ?
C110 H11C 0.9600 . ?
C111 O14 1.211(19) . ?
C111 N13 1.341(19) . ?
C111 H111 0.9300 . ?
C112 N14 1.35(2) . ?
C112 H11D 0.9600 . ?
C112 H11E 0.9600 . ?
C112 H11F 0.9600 . ?
C113 N14 1.49(2) . ?
C113 H11G 0.9600 . ?
C113 H11H 0.9600 . ?
C113 H11I 0.9600 . ?
C114 O15 1.172(18) . ?
C114 N14 1.316(18) . ?
C114 H114 0.9300 . ?

loop_
_geom_hbond_atom_site_label_D
_geom_hbond_atom_site_label_H
_geom_hbond_atom_site_label_A
_geom_hbond_distance_DH
_geom_hbond_distance_HA
_geom_hbond_distance_DA
_geom_hbond_angle_DHA
_geom_hbond_site_symmetry_A
_geom_hbond_publ_flag
C12 H12 O1'^b 0.93 2.34 3.25(3) 167.4 . yes
C13 H13A O1'^b 0.97 2.68 3.48(2) 140.4 . yes
C13 H13B O15^d 0.97 2.58 3.34(3) 135.8 4_575 yes
C14 H14B O5^b 0.97 2.44 3.271(12) 143.1 3_577 yes
C34 H34 O4^b 0.93 2.50 3.418(13) 167.4 . yes
C40 H40A O6^b 0.97 2.47 3.351(11) 150.9 3_677 yes
C40 H40B O4^b 0.97 2.52 3.481(12) 170.0 . yes
C42 H42 O12^b 0.93 2.46 3.386(16) 176.2 . yes
C58 H58 O9^b 0.93 2.63 3.552(16) 174.1 4_675 yes
C60 H60 F5^b 0.93 2.57 3.116(17) 118.0 4_575 yes
C65 H65A O9^b 0.97 2.40 3.366(14) 171.0 4_675 yes
C66 H66B O12^b 0.97 2.51 3.469(14) 170.2 4_575 yes
C80 H80 O1^a 0.93 2.47 3.39(3) 173.9 . yes
C83 H83 O6^b 0.93 2.55 3.471(12) 172.8 3_677 yes
C86 H86 O6^b 0.93 2.61 3.540(12) 178.6 3_677 yes
C95 H95 O1^a 0.93 2.56 3.49(3) 176.0 . yes
C99 H99 N13^c 0.93 2.88 3.68(3) 144.9 4_675 yes
C101 H10D F7^b 0.96 2.63 3.55(3) 160.9 . yes
C107^b H10K^b F1'^b 0.96 2.37 3.09(3) 131.4 2_546 yes
O13^b H13D^b O11 0.91(2) 2.23(3) 2.95(2) 135(5) . yes
O13^b H13C^b N2 0.91(2) 2.56(14) 3.245(17) 132(15) . yes
O13^b H13C^b N5 0.91(2) 2.50(13) 3.250(15) 140(16) . yes
C12 H12 O1'^b 0.93 2.34 3.25(3) 167.4 . yes
C13 H13A O1'^b 0.97 2.68 3.48(2) 140.4 . yes
C13 H13B O15^d 0.97 2.58 3.34(3) 135.8 4_575 yes
C14 H14B O5^b 0.97 2.44 3.271(12) 143.1 3_577 yes
C34 H34 O4^b 0.93 2.50 3.418(13) 167.4 . yes
C40 H40A O6^b 0.97 2.47 3.351(11) 150.9 3_677 yes
C40 H40B O4^b 0.97 2.52 3.481(12) 170.0 . yes
C42 H42 O12^b 0.93 2.46 3.386(16) 176.2 . yes
C58 H58 O9^b 0.93 2.63 3.552(16) 174.1 4_675 yes
C60 H60 F5^b 0.93 2.57 3.116(17) 118.0 4_575 yes
C65 H65A O9^b 0.97 2.40 3.366(14) 171.0 4_675 yes
C66 H66B O12^b 0.97 2.51 3.469(14) 170.2 4_575 yes
C80 H80 O1^a 0.93 2.47 3.39(3) 173.9 . yes
C83 H83 O6^b 0.93 2.55 3.471(12) 172.8 3_677 yes
C86 H86 O6^b 0.93 2.61 3.540(12) 178.6 3_677 yes
C95 H95 O1^a 0.93 2.56 3.49(3) 176.0 . yes
C99 H99 N13^c 0.93 2.88 3.68(3) 144.9 4_675 yes
C101 H10D F7^b 0.96 2.63 3.55(3) 160.9 . yes
C107^b H10K^b F1'^b 0.96 2.37 3.09(3) 131.4 2_546 yes
O13^b H13D^b O11 0.91(2) 2.23(3) 2.95(2) 135(5) . yes
O13^b H13C^b N2 0.91(2) 2.56(14) 3.245(17) 132(15) . yes
O13^b H13C^b N5 0.91(2) 2.50(13) 3.250(15) 140(16) . yes

loop_
_geom_torsion_atom_site_label_1
_geom_torsion_atom_site_label_2
_geom_torsion_atom_site_label_3
_geom_torsion_atom_site_label_4
_geom_torsion
_geom_torsion_site_symmetry_1
_geom_torsion_site_symmetry_2
_geom_torsion_site_symmetry_3
_geom_torsion_site_symmetry_4
_geom_torsion_publ_flag
C6 C1 C2 C3 -2.9(14) . . . . ?
P1 C1 C2 C3 177.2(8) . . . . ?
C1 C2 C3 C4 2.7(15) . . . . ?
C2 C3 C4 C5 -1.3(17) . . . . ?
C3 C4 C5 C6 0.1(18) . . . . ?
C4 C5 C6 C1 -0.3(16) . . . . ?
C2 C1 C6 C5 1.7(15) . . . . ?
P1 C1 C6 C5 -178.4(8) . . . . ?
C12 C7 C8 C9 -4(2) . . . . ?
P1 C7 C8 C9 -177.5(10) . . . . ?
C7 C8 C9 C10 5(2) . . . . ?
C8 C9 C10 C11 -5(2) . . . . ?
C9 C10 C11 C12 4(2) . . . . ?
C8 C7 C12 C11 4(2) . . . . ?
P1 C7 C12 C11 177.2(11) . . . . ?
C10 C11 C12 C7 -4(2) . . . . ?
P1 C13 C14 P2 49.8(8) . . . . ?
C20 C15 C16 C17 2.9(16) . . . . ?
P2 C15 C16 C17 177.6(9) . . . . ?
C15 C16 C17 C18 -0.5(19) . . . . ?
C16 C17 C18 C19 -3(2) . . . . ?
C17 C18 C19 C20 3(2) . . . . ?
C18 C19 C20 C15 -0.9(17) . . . . ?
C16 C15 C20 C19 -2.2(15) . . . . ?
P2 C15 C20 C19 -177.0(8) . . . . ?
C26 C21 C22 C23 -0.5(18) . . . . ?
P2 C21 C22 C23 179.5(11) . . . . ?
C21 C22 C23 C24 1(2) . . . . ?
C22 C23 C24 C25 0(2) . . . . ?
C23 C24 C25 C26 -1.2(18) . . . . ?
C22 C21 C26 C25 -0.7(15) . . . . ?
P2 C21 C26 C25 179.4(7) . . . . ?
C24 C25 C26 C21 1.5(15) . . . . ?
C32 C27 C28 C29 1.2(15) . . . . ?
P3 C27 C28 C29 177.2(9) . . . . ?
C27 C28 C29 C30 -1.5(19) . . . . ?
C28 C29 C30 C31 1(2) . . . . ?
C29 C30 C31 C32 0(2) . . . . ?
C28 C27 C32 C31 -0.1(14) . . . . ?
P3 C27 C32 C31 -176.2(8) . . . . ?
C30 C31 C32 C27 -0.6(16) . . . . ?
C38 C33 C34 C35 1.2(13) . . . . ?
P3 C33 C34 C35 -178.4(7) . . . . ?
C33 C34 C35 C36 -2.1(15) . . . . ?
C34 C35 C36 C37 1.9(16) . . . . ?
C35 C36 C37 C38 -0.7(16) . . . . ?
C36 C37 C38 C33 -0.2(15) . . . . ?
C34 C33 C38 C37 -0.1(13) . . . . ?
P3 C33 C38 C37 179.4(7) . . . . ?
P4 C39 C40 P3 48.0(7) . . . . ?
C46 C41 C42 C43 -0.2(15) . . . . ?
P4 C41 C42 C43 -179.1(9) . . . . ?
C41 C42 C43 C44 -0.4(19) . . . . ?
C42 C43 C44 C45 1(2) . . . . ?
C43 C44 C45 C46 -1(2) . . . . ?
C44 C45 C46 C41 0.6(17) . . . . ?
C42 C41 C46 C45 0.1(15) . . . . ?
P4 C41 C46 C45 179.0(8) . . . . ?
C52 C47 C48 C49 -0.3(13) . . . . ?
P4 C47 C48 C49 177.9(7) . . . . ?
C47 C48 C49 C50 0.5(15) . . . . ?
C48 C49 C50 C51 -0.4(17) . . . . ?
C49 C50 C51 C52 0.1(18) . . . . ?
C48 C47 C52 C51 0.0(14) . . . . ?
P4 C47 C52 C51 -178.1(8) . . . . ?
C50 C51 C52 C47 0.1(17) . . . . ?
C58 C53 C54 C55 -2.2(14) . . . . ?
P5 C53 C54 C55 177.1(8) . . . . ?
C53 C54 C55 C56 -0.8(17) . . . . ?
C54 C55 C56 C57 2.3(18) . . . . ?
C55 C56 C57 C58 -0.8(17) . . . . ?
C54 C53 C58 C57 3.7(14) . . . . ?
P5 C53 C58 C57 -175.6(7) . . . . ?
C56 C57 C58 C53 -2.2(15) . . . . ?
C64 C59 C60 C61 4(2) . . . . ?
P5 C59 C60 C61 -177.2(11) . . . . ?
C59 C60 C61 C62 0(2) . . . . ?
C60 C61 C62 C63 -4(2) . . . . ?
C61 C62 C63 C64 6(2) . . . . ?
C60 C59 C64 C63 -2(2) . . . . ?
P5 C59 C64 C63 178.8(12) . . . . ?
C62 C63 C64 C59 -2(2) . . . . ?
P5 C65 C66 P6 32.2(12) . . . . ?
C72 C67 C68 C69 0.2(18) . . . . ?
P6 C67 C68 C69 -176.4(10) . . . . ?
C67 C68 C69 C70 1(2) . . . . ?
C68 C69 C70 C71 -1(2) . . . . ?
C69 C70 C71 C72 1(2) . . . . ?
C70 C71 C72 C67 0(2) . . . . ?
C68 C67 C72 C71 -0.8(19) . . . . ?
P6 C67 C72 C71 176.1(11) . . . . ?
C78 C73 C74 C75 0.9(15) . . . . ?
P6 C73 C74 C75 176.9(8) . . . . ?
C73 C74 C75 C76 0.0(18) . . . . ?
C74 C75 C76 C77 -1(2) . . . . ?
C75 C76 C77 C78 1(2) . . . . ?
C76 C77 C78 C73 -0.3(19) . . . . ?
C74 C73 C78 C77 -0.8(16) . . . . ?
P6 C73 C78 C77 -176.8(9) . . . . ?
N1 C79 C80 C81 178.2(9) . . . . ?
C84 C79 C80 C81 -1.1(13) . . . . ?
C79 C80 C81 C82 0.0(16) . . . . ?
C80 C81 C82 C83 2.2(19) . . . . ?
C81 C82 C83 C84 -3.1(17) . . . . ?
N1 C79 C84 N3 -0.8(8) . . . . ?
C80 C79 C84 N3 178.7(7) . . . . ?
N1 C79 C84 C83 -179.3(8) . . . . ?
C80 C79 C84 C83 0.2(12) . . . . ?
C82 C83 C84 N3 -176.2(9) . . . . ?
C82 C83 C84 C79 1.9(13) . . . . ?
N4 C85 C86 C87 179.9(9) . . . . ?
C90 C85 C86 C87 0.9(13) . . . . ?
C85 C86 C87 C88 -2.3(15) . . . . ?
C86 C87 C88 C89 3.1(18) . . . . ?
C87 C88 C89 C90 -2.2(17) . . . . ?
N4 C85 C90 N6 1.1(8) . . . . ?
C86 C85 C90 N6 -179.6(7) . . . . ?
N4 C85 C90 C89 -179.5(8) . . . . ?
C86 C85 C90 C89 -0.2(13) . . . . ?
C88 C89 C90 N6 -179.9(10) . . . . ?
C88 C89 C90 C85 0.9(14) . . . . ?
N7 C91 C92 C93 178.3(10) . . . . ?
C96 C91 C92 C93 -2.1(15) . . . . ?
C91 C92 C93 C94 1.8(19) . . . . ?
C92 C93 C94 C95 0(2) . . . . ?
C93 C94 C95 C96 -1(2) . . . . ?
N7 C91 C96 N9 -0.5(9) . . . . ?
C92 C91 C96 N9 179.8(8) . . . . ?
N7 C91 C96 C95 -179.5(9) . . . . ?
C92 C91 C96 C95 0.8(14) . . . . ?
C94 C95 C96 N9 -177.9(11) . . . . ?
C94 C95 C96 C91 0.8(16) . . . . ?
C84 C79 N1 N2 0.5(8) . . . . ?
C80 C79 N1 N2 -178.9(8) . . . . ?
C84 C79 N1 Pd1 -166.0(5) . . . . ?
C80 C79 N1 Pd1 14.5(13) . . . . ?
C79 N1 N2 N3 -0.1(8) . . . . ?
Pd1 N1 N2 N3 168.6(4) . . . . ?
N1 N2 N3 C84 -0.4(8) . . . . ?
N1 N2 N3 Pd2 -169.0(4) . . . . ?
C79 C84 N3 N2 0.7(8) . . . . ?
C83 C84 N3 N2 179.1(9) . . . . ?
C79 C84 N3 Pd2 167.8(5) . . . . ?
C83 C84 N3 Pd2 -13.8(13) . . . . ?
C90 C85 N4 N5 -1.1(8) . . . . ?
C86 C85 N4 N5 179.7(9) . . . . ?
C90 C85 N4 Pd2 -174.5(5) . . . . ?
C86 C85 N4 Pd2 6.4(12) . . . . ?
C85 N4 N5 N6 0.7(8) . . . . ?
Pd2 N4 N5 N6 174.2(5) . . . . ?
N4 N5 N6 C90 0.0(8) . . . . ?
N4 N5 N6 Pd3 -162.5(5) . . . . ?
C85 C90 N6 N5 -0.7(9) . . . . ?
C89 C90 N6 N5 180.0(9) . . . . ?
C85 C90 N6 Pd3 162.3(5) . . . . ?
C89 C90 N6 Pd3 -17.0(13) . . . . ?
C92 C91 N7 N8 -179.4(9) . . . . ?
C96 C91 N7 N8 1.0(9) . . . . ?
C92 C91 N7 Pd3 11.4(15) . . . . ?
C96 C91 N7 Pd3 -168.2(6) . . . . ?
C91 N7 N8 N9 -1.2(8) . . . . ?
Pd3 N7 N8 N9 170.9(5) . . . . ?
N7 N8 N9 C96 0.8(8) . . . . ?
N7 N8 N9 Pd1 -171.0(4) . . . . ?
C91 C96 N9 N8 -0.2(9) . . . . ?
C95 C96 N9 N8 178.6(10) . . . . ?
C91 C96 N9 Pd1 170.7(5) . . . . ?
C95 C96 N9 Pd1 -10.4(15) . . . . ?
C12 C7 P1 C1 171.7(11) . . . . ?
C8 C7 P1 C1 -15.1(12) . . . . ?
C12 C7 P1 C13 57.1(12) . . . . ?
C8 C7 P1 C13 -129.7(10) . . . . ?
C12 C7 P1 Pd1 -63.9(12) . . . . ?
C8 C7 P1 Pd1 109.3(10) . . . . ?
C2 C1 P1 C7 113.8(8) . . . . ?
C6 C1 P1 C7 -66.1(9) . . . . ?
C2 C1 P1 C13 -129.2(8) . . . . ?
C6 C1 P1 C13 50.9(8) . . . . ?
C2 C1 P1 Pd1 -13.9(8) . . . . ?
C6 C1 P1 Pd1 166.2(7) . . . . ?
C14 C13 P1 C7 -175.8(7) . . . . ?
C14 C13 P1 C1 68.6(7) . . . . ?
C14 C13 P1 Pd1 -49.3(7) . . . . ?
C16 C15 P2 C21 35.7(9) . . . . ?
C20 C15 P2 C21 -149.7(7) . . . . ?
C16 C15 P2 C14 -79.5(8) . . . . ?
C20 C15 P2 C14 95.1(8) . . . . ?
C16 C15 P2 Pd1 162.0(7) . . . . ?
C20 C15 P2 Pd1 -23.4(8) . . . . ?
C26 C21 P2 C15 58.6(8) . . . . ?
C22 C21 P2 C15 -121.3(9) . . . . ?
C26 C21 P2 C14 172.7(7) . . . . ?
C22 C21 P2 C14 -7.3(10) . . . . ?
C26 C21 P2 Pd1 -65.9(8) . . . . ?
C22 C21 P2 Pd1 114.1(9) . . . . ?
C13 C14 P2 C15 -150.9(6) . . . . ?
C13 C14 P2 C21 95.8(7) . . . . ?
C13 C14 P2 Pd1 -29.8(7) . . . . ?
C34 C33 P3 C27 -67.6(8) . . . . ?
C38 C33 P3 C27 112.9(7) . . . . ?
C34 C33 P3 C40 48.6(7) . . . . ?
C38 C33 P3 C40 -130.9(7) . . . . ?
C34 C33 P3 Pd2 163.3(6) . . . . ?
C38 C33 P3 Pd2 -16.2(8) . . . . ?
C32 C27 P3 C33 -47.9(8) . . . . ?
C28 C27 P3 C33 136.0(8) . . . . ?
C32 C27 P3 C40 -160.2(7) . . . . ?
C28 C27 P3 C40 23.7(9) . . . . ?
C32 C27 P3 Pd2 80.0(7) . . . . ?
C28 C27 P3 Pd2 -96.1(8) . . . . ?
C39 C40 P3 C33 65.9(6) . . . . ?
C39 C40 P3 C27 179.0(5) . . . . ?
C39 C40 P3 Pd2 -54.8(6) . . . . ?
C52 C47 P4 C41 -139.7(7) . . . . ?
C48 C47 P4 C41 42.2(7) . . . . ?
C52 C47 P4 C39 -25.5(8) . . . . ?
C48 C47 P4 C39 156.4(6) . . . . ?
C52 C47 P4 Pd2 96.0(7) . . . . ?
C48 C47 P4 Pd2 -82.1(7) . . . . ?
C42 C41 P4 C47 64.4(8) . . . . ?
C46 C41 P4 C47 -114.6(8) . . . . ?
C42 C41 P4 C39 -50.2(8) . . . . ?
C46 C41 P4 C39 130.9(8) . . . . ?
C42 C41 P4 Pd2 -171.9(7) . . . . ?
C46 C41 P4 Pd2 9.2(8) . . . . ?
C40 C39 P4 C47 100.7(6) . . . . ?
C40 C39 P4 C41 -146.3(6) . . . . ?
C40 C39 P4 Pd2 -22.4(7) . . . . ?
C64 C59 P5 C53 108.7(12) . . . . ?
C60 C59 P5 C53 -70.4(12) . . . . ?
C64 C59 P5 C65 -138.6(12) . . . . ?
C60 C59 P5 C65 42.3(13) . . . . ?
C64 C59 P5 Pd3 -22.6(13) . . . . ?
C60 C59 P5 Pd3 158.3(10) . . . . ?
C54 C53 P5 C59 -30.8(9) . . . . ?
C58 C53 P5 C59 148.5(8) . . . . ?
C54 C53 P5 C65 -146.4(8) . . . . ?
C58 C53 P5 C65 32.9(8) . . . . ?
C54 C53 P5 Pd3 89.5(7) . . . . ?
C58 C53 P5 Pd3 -91.2(7) . . . . ?
C66 C65 P5 C59 74.0(10) . . . . ?
C66 C65 P5 C53 -172.9(9) . . . . ?
C66 C65 P5 Pd3 -39.9(9) . . . . ?
C68 C67 P6 C73 -125.1(9) . . . . ?
C72 C67 P6 C73 58.2(9) . . . . ?
C68 C67 P6 C66 119.4(10) . . . . ?
C72 C67 P6 C66 -57.3(10) . . . . ?
C68 C67 P6 Pd3 -0.9(10) . . . . ?
C72 C67 P6 Pd3 -177.6(7) . . . . ?
C78 C73 P6 C67 -151.3(7) . . . . ?
C74 C73 P6 C67 32.7(8) . . . . ?
C78 C73 P6 C66 -42.3(9) . . . . ?
C74 C73 P6 C66 141.7(8) . . . . ?
C78 C73 P6 Pd3 78.1(8) . . . . ?
C74 C73 P6 Pd3 -97.9(7) . . . . ?
C65 C66 P6 C67 -138.5(10) . . . . ?
C65 C66 P6 C73 108.7(10) . . . . ?
C65 C66 P6 Pd3 -11.2(11) . . . . ?
O10 C99 N10 C98 179.9(5) . . . . ?
O10 C99 N10 C97 -0.1(8) . . . . ?
O11 C102 N11 C100 -179.9(5) . . . . ?
O11 C102 N11 C101 0.2(7) . . . . ?
F2 C103 S1 O1 49(2) . . . . ?
F3 C103 S1 O1 -72(2) . . . . ?
F1 C103 S1 O1 170.4(19) . . . . ?
F2 C103 S1 O2 -72(2) . . . . ?
F3 C103 S1 O2 166.9(19) . . . . ?
F1 C103 S1 O2 49(2) . . . . ?
F2 C103 S1 O3 171(2) . . . . ?
F3 C103 S1 O3 50(2) . . . . ?
F1 C103 S1 O3 -67(2) . . . . ?
F2' C13' S1' O1' 58(2) . . . . ?
F3' C13' S1' O1' -62.8(19) . . . . ?
F1' C13' S1' O1' -177.0(19) . . . . ?
F2' C13' S1' O2' -65(2) . . . . ?
F3' C13' S1' O2' 174.8(19) . . . . ?
F1' C13' S1' O2' 61(2) . . . . ?
F2' C13' S1' O3' 178(2) . . . . ?
F3' C13' S1' O3' 58(2) . . . . ?
F1' C13' S1' O3' -57(2) . . . . ?
F4 C104 S2 O5 172.7(10) . . . . ?
F5 C104 S2 O5 -67.4(11) . . . . ?
F6 C104 S2 O5 52.5(11) . . . . ?
F4 C104 S2 O6 -67.1(10) . . . . ?
F5 C104 S2 O6 52.8(11) . . . . ?
F6 C104 S2 O6 172.7(9) . . . . ?
F4 C104 S2 O4 51.0(11) . . . . ?
F5 C104 S2 O4 170.8(10) . . . . ?
F6 C104 S2 O4 -69.3(11) . . . . ?
F7 C105 S3 O9 -177.2(10) . . . . ?
F9 C105 S3 O9 -56.1(11) . . . . ?
F8 C105 S3 O9 64.2(11) . . . . ?
F7 C105 S3 O7 -54.2(11) . . . . ?
F9 C105 S3 O7 67.0(11) . . . . ?
F8 C105 S3 O7 -172.7(10) . . . . ?
F7 C105 S3 O8 64.9(11) . . . . ?
F9 C105 S3 O8 -173.9(10) . . . . ?
F8 C105 S3 O8 -53.7(11) . . . . ?
O12 C108 N12 C106 179.9(5) . . . . ?
O12 C108 N12 C107 -0.1(7) . . . . ?
O14 C111 N13 C110 0.0(6) . . . . ?
O14 C111 N13 C109 -180.0(4) . . . . ?
O15 C114 N14 C112 0.2(8) . . . . ?
O15 C114 N14 C113 -179.9(5) . . . . ?
